data_1562344
loop_
_publ_author_name
'Barluzzi, Luciano'
'Hsueh, Fang-Che'
'Scopelliti, Rosario'
'Atkinson, Benjamin E.'
'Kaltsoyannis, Nikolas'
'Mazzanti, Marinella'

_publ_section_title
;
 Synthesis, Structure, and Reactivity of Uranium(VI) Nitrides
;
_journal_name_full 'Chemical Science'
_journal_paper_doi 10.1039/D1SC01796A
_journal_year 2021
_chemical_formula_moiety 'C72 H162 I1 K2 N2 O24 Si6 U2, 1[C7H8]'
_chemical_formula_sum 'C72 H162 I K2 N2 O24 Si6 U2'
_chemical_formula_weight 2289.80
_space_group_crystal_system monoclinic
_space_group_IT_number 4
_space_group_name_Hall 'P 2yb'
_space_group_name_H-M_alt 'P 1 21 1'
_atom_sites_solution_hydrogens geom
_atom_sites_solution_primary dual
_atom_sites_solution_secondary difmap
_audit_creation_date 2020-04-30
_audit_creation_method
;
Olex2 1.3
(compiled 2020.02.04 svn.rd84adfe8 for OlexSys, GUI svn.r6032)
;
_audit_update_record
;
2021-03-22 deposited with the CCDC.	2021-04-30 downloaded from the CCDC.
;
_cell_angle_alpha 90
_cell_angle_beta 92.822(2)
_cell_angle_gamma 90
_cell_formula_units_Z 2
_cell_length_a 13.9014(3)
_cell_length_b 18.1586(5)
_cell_length_c 22.0984(5)
_cell_measurement_reflns_used 38679
_cell_measurement_temperature 140.00(10)
_cell_measurement_theta_max 72.4090
_cell_measurement_theta_min 3.9120
_cell_volume 5571.5(2)
_computing_cell_refinement 'CrysAlisPro 1.171.40.71a (Rigaku OD, 2020)'
_computing_data_collection 'CrysAlisPro 1.171.40.71a (Rigaku OD, 2020)'
_computing_data_reduction 'CrysAlisPro 1.171.40.71a (Rigaku OD, 2020)'
_computing_molecular_graphics 'Olex2 1.3 (Dolomanov et al., 2009)'
_computing_publication_material 'Olex2 1.3 (Dolomanov et al., 2009)'
_computing_structure_refinement 'ShelXL 2018/3 (Sheldrick, 2015)'
_computing_structure_solution 'ShelXT 2018/2 (Sheldrick, 2015)'
_diffrn_ambient_environment N~2~
_diffrn_ambient_temperature 140.00(10)
_diffrn_detector 'CCD plate'
_diffrn_detector_area_resol_mean 10.2665
_diffrn_detector_type Atlas
_diffrn_measured_fraction_theta_full 1.000
_diffrn_measured_fraction_theta_max 0.988
_diffrn_measurement_details
;
List of Runs (angles in degrees, time in seconds):

  # Type    Start    End  Width  t~exp~   \w     \q     \k     \f   Frames
#--------------------------------------------------------------------------
  1  \w     -4.00  21.00   1.00    3.00    --   34.00  92.00-114.87   25
  2  \w     -3.00  22.00   1.00    3.00    --   34.00  90.00 112.47   25
  3  \w   -112.00 -18.00   1.00    3.00    --  -42.76 -37.00   0.00   94
  4  \w    -96.00 -18.00   1.00    3.00    --  -42.76 -37.00-120.00   78
  5  \w   -113.00 -18.00   1.00    3.00    --  -42.76 -37.00  90.00   95
  6  \w   -121.00  -7.00   1.00    3.00    --  -42.76 -19.00-180.00  114
  7  \w    -86.00 -10.00   1.00    3.00    --  -42.76 125.00-120.00   76
  8  \w      8.00  84.00   1.00    3.00    --   42.76 -99.00  90.00   76
  9  \w     16.00  41.00   1.00    3.00    --   50.00  82.00  28.41   25
 10  \w     16.00  41.00   1.00    3.00    --   50.00  81.00 178.59   25
 11  \w     16.00  41.00   1.00    3.00    --   50.00  81.00 121.96   25
 12  \w     16.00  41.00   1.00    3.00    --   50.00  81.00  79.33   25
 13  \w     16.00  41.00   1.00    3.00    --   50.00  82.00-113.58   25
 14  \w     16.00  42.00   1.00    3.00    --   50.00  81.00 -41.46   26
 15  \w     31.00  58.00   1.00    3.00    --   62.00  72.00 -88.66   27
 16  \w     32.00  59.00   1.00    3.00    --   62.00  73.00 -44.61   27
 17  \w     97.00 137.00   1.00    3.00    --   62.00  73.00 -44.61   40
 18  \w     96.00 136.00   1.00    3.00    --   62.00  72.00 -88.66   40
 19  \w     34.00  60.00   1.00    3.00    --   66.00  74.00  -2.93   26
 20  \w     34.00  60.00   1.00    3.00    --   66.00  74.00-176.96   26
 21  \w     34.00  61.00   1.00    3.00    --   66.00  74.00-137.37   27
 22  \w     34.00  61.00   1.00    3.00    --   66.00  73.00 101.32   27
 23  \w     99.00 126.00   1.00    3.00    --   70.00  72.00 153.04   27
 24  \w     39.00  66.00   1.00    3.00    --   70.00  72.00 153.04   27
 25  \w     38.00  64.00   1.00    3.00    --   70.00  73.00  43.95   26
 26  \w     43.00  70.00   1.00   12.00    --   74.00  69.00-158.38   27
 27  \w     43.00  69.00   1.00   12.00    --   74.00  72.00 119.04   26
 28  \w     47.00  74.00   1.00   12.00    --   78.00  71.00 -84.71   27
 29  \w     46.00  73.00   1.00   12.00    --   78.00  73.00-115.71   27
 30  \w     46.00  74.00   1.00   12.00    --   78.00  74.00 -58.53   28
 31  \w     47.00  74.00   1.00   12.00    --   78.00  69.00  12.48   27
 32  \w     47.00  74.00   1.00   12.00    --   78.00  69.00  -3.22   27
 33  \w     50.00  77.00   1.00   12.00    --   82.00  74.00  46.01   27
 34  \w    132.00 157.00   1.00   12.00    --   82.00  73.00 -41.58   25
 35  \w     50.00  76.00   1.00   12.00    --   82.00  73.00 -41.58   26
 36  \w     52.00  79.00   1.00   12.00    --   82.00  67.00 113.28   27
 37  \w     54.00  81.00   1.00   12.00    --   82.00  60.00-127.09   27
 38  \w     58.00  84.00   1.00   12.00    --   90.00  74.00 125.95   26
 39  \w     59.00  85.00   1.00   12.00    --   90.00  69.00 174.18   26
 40  \w     60.00  87.00   1.00   12.00    --   90.00  66.00  77.44   27
 41  \w     62.00  88.00   1.00   12.00    --   94.00  73.00 -19.06   26
 42  \w     63.00 102.00   1.00   12.00    --   94.00  71.00  18.06   39
 43  \w    136.00 163.00   1.00   12.00    --   94.00  73.00 -19.06   27
 44  \w     96.00 165.00   1.00   12.00    --   98.00  73.00 179.25   69
 45  \w     66.00  94.00   1.00   12.00    --   98.00  73.00 179.25   28
 46  \w     94.00 168.00   1.00   12.00    --   98.00  74.00 139.59   74
 47  \w     66.00  93.00   1.00   12.00    --   98.00  74.00 139.59   27
 48  \w     68.00 161.00   1.00   12.00    --   98.00  73.00  38.79   93
 49  \w     75.00 101.00   1.00   12.00    --  103.80  61.00-120.00   26
 50  \w     76.00 171.00   1.00   12.00    --  103.80  61.00   0.00   95
 51  \w     33.00 133.00   1.00   12.00    --  103.80 -61.00   0.00  100
 52  \w     74.00 141.00   1.00   12.00    --  103.80  66.00-102.26   67
 53  \w    115.00 176.00   1.00   12.00    --  103.80  61.00-150.00   61
 54  \w     75.00 102.00   1.00   12.00    --  103.80  61.00-150.00   27
 55  \w     38.00 108.00   1.00   12.00    --  103.80-111.00 -60.00   70
 56  \w     77.00 167.00   1.00   12.00    --  103.80  48.00 -30.97   90
 57  \w     78.00 105.00   1.00   12.00    --  103.80-111.00  60.00   27
 58  \w    147.00 174.00   1.00   12.00    --  103.80  61.00-120.00   27
 59  \w     28.00  55.00   1.00   12.00    --  103.80-111.00  60.00   27
 60  \w     41.00 106.00   1.00   12.00    --  103.80 -94.00 -30.00   65
 61  \w     67.00 100.00   1.00   12.00    --  103.80-111.00-120.00   33
 62  \w     75.00 176.00   1.00   12.00    --  103.80  62.00  82.15  101
 63  \w     74.00 177.00   1.00   12.00    --  103.80  69.00 118.85  103
 64  \w     75.00 108.00   1.00   12.00    --  103.80-111.00 150.00   33
 65  \w     31.00 124.00   1.00   12.00    --  103.80 -45.00 120.00   93
 66  \w    116.00 165.00   1.00   12.00    --  103.80  70.00 -76.52   49
 67  \w     46.00 108.00   1.00   12.00    --  103.80-111.00-180.00   62
 68  \w     73.00 101.00   1.00   12.00    --  103.80  70.00 -76.52   28
;
_diffrn_measurement_device 'four-circle diffractometer'
_diffrn_measurement_device_type 'SuperNova, Dual, Cu at home/near, Atlas'
_diffrn_measurement_method '\w scans'
_diffrn_orient_matrix_type 'CrysAlisPro convention (1999,Acta A55,543-557)'
_diffrn_orient_matrix_UB_11 -0.0443554000
_diffrn_orient_matrix_UB_12 -0.0068873000
_diffrn_orient_matrix_UB_13 -0.0650333000
_diffrn_orient_matrix_UB_21 0.0307310000
_diffrn_orient_matrix_UB_22 -0.0814879000
_diffrn_orient_matrix_UB_23 -0.0015739000
_diffrn_orient_matrix_UB_31 -0.0969205000
_diffrn_orient_matrix_UB_32 -0.0227423000
_diffrn_orient_matrix_UB_33 0.0252558000
_diffrn_radiation_monochromator mirror
_diffrn_radiation_probe x-ray
_diffrn_radiation_type 'Cu K\a'
_diffrn_radiation_wavelength 1.54184
_diffrn_reflns_av_R_equivalents 0.0698
_diffrn_reflns_av_unetI/netI 0.0444
_diffrn_reflns_Laue_measured_fraction_full 1.000
_diffrn_reflns_Laue_measured_fraction_max 0.988
_diffrn_reflns_limit_h_max 16
_diffrn_reflns_limit_h_min -17
_diffrn_reflns_limit_k_max 22
_diffrn_reflns_limit_k_min -22
_diffrn_reflns_limit_l_max 27
_diffrn_reflns_limit_l_min -27
_diffrn_reflns_number 107607
_diffrn_reflns_point_group_measured_fraction_full 1.000
_diffrn_reflns_point_group_measured_fraction_max 0.975
_diffrn_reflns_theta_full 67.684
_diffrn_reflns_theta_max 73.133
_diffrn_reflns_theta_min 3.151
_diffrn_source 'micro-focus sealed X-ray tube'
_diffrn_source_type 'SuperNova (Cu) X-ray Source'
_exptl_absorpt_coefficient_mu 12.045
_exptl_absorpt_correction_T_max 0.602
_exptl_absorpt_correction_T_min 0.169
_exptl_absorpt_correction_type analytical
_exptl_absorpt_process_details
;
CrysAlisPro 1.171.40.71a (Rigaku Oxford Diffraction, 2020)
Analytical numeric absorption correction using a multifaceted crystal
model based on expressions derived by R.C. Clark & J.S. Reid.
(Clark, R. C. & Reid, J. S. (1995). Acta Cryst. A51, 887-897)
 Empirical absorption correction using spherical harmonics
 as implemented in SCALE3 ABSPACK scaling algorithm
;
_exptl_crystal_colour 'clear light brown'
_exptl_crystal_density_diffrn 1.365
_exptl_crystal_description needle
_exptl_crystal_F_000 2318
_exptl_crystal_size_max 0.391
_exptl_crystal_size_mid 0.053
_exptl_crystal_size_min 0.051
_refine_diff_density_max 1.693
_refine_diff_density_min -1.328
_refine_diff_density_rms 0.109
_refine_ls_abs_structure_details
;
 Flack x determined using 8037 quotients [(I+)-(I-)]/[(I+)+(I-)]
 (Parsons, Flack and Wagner, Acta Cryst. B69 (2013) 249-259).
;
_refine_ls_abs_structure_Flack -0.026(4)
_refine_ls_extinction_method none
_refine_ls_goodness_of_fit_ref 1.043
_refine_ls_hydrogen_treatment constr
_refine_ls_matrix_type full
_refine_ls_number_parameters 1054
_refine_ls_number_reflns 21762
_refine_ls_number_restraints 1851
_refine_ls_restrained_S_all 1.036
_refine_ls_R_factor_all 0.0570
_refine_ls_R_factor_gt 0.0481
_refine_ls_shift/su_max 0.001
_refine_ls_shift/su_mean 0.000
_refine_ls_structure_factor_coef Fsqd
_refine_ls_weighting_details 'w=1/[\s^2^(Fo^2^)+(0.0707P)^2^+10.0363P] where P=(Fo^2^+2Fc^2^)/3'
_refine_ls_weighting_scheme calc
_refine_ls_wR_factor_gt 0.1200
_refine_ls_wR_factor_ref 0.1274
_reflns_Friedel_coverage 0.910
_reflns_Friedel_fraction_full 0.999
_reflns_Friedel_fraction_max 0.961
_reflns_number_gt 19157
_reflns_number_total 21762
_reflns_threshold_expression 'I > 2\s(I)'
_cod_data_source_file d1sc01796a2.cif
_cod_data_source_block lb944
_cod_database_code 1562344
_shelx_shelxl_version_number 2018/3
_audit_contact_author 'Farzaneh Fadaei Tirani'
_chemical_oxdiff_formula 'C79 H170 I K2 N2 O24 Si6 U2'
_shelx_space_group_comment
;
The symmetry employed for this shelxl refinement is uniquely defined
by the following loop, which should always be used as a source of
symmetry information in preference to the above space-group names.
They are only intended as comments.
;
_shelx_estimated_absorpt_t_max 0.579
_shelx_estimated_absorpt_t_min 0.088
_reflns_odcompleteness_completeness 99.98
_reflns_odcompleteness_iscentric 1
_reflns_odcompleteness_theta 66.97
_olex2_refinement_description
;
1. Fixed Uiso
 At 1.5 times of:
  All C(H,H,H) groups
2. Restrained distances
 C44A-C41 = C44B-C41 = C42-C41 = C43-C41
 1.54 with sigma of 0.02
 U1-N2B = U2-N2B = U2-N1B = U1-N1B = U1-N1C = U2-N1C = U1-N2C = U2-N2C
 2.2 with sigma of 0.01
 C47-C45 = C48-C45 = C46-C45
 1.54 with sigma of 0.02
 N1B-N2B
 2.37 with sigma of 0.02
 N1C-N2C
 2.37 with sigma of 0.02
 N2C-I1C = I1C-N1C
 3.3 with sigma of 0.02
 N1B-I1B = I1B-N2B
 3.3 with sigma of 0.02
 C47-C48 \\sim C48-C46 \\sim C46-C47
 with sigma of 0.02
3. Uiso/Uaniso restraints and constraints
O1 \\sim O2 \\sim O3 \\sim O4 \\sim O21 \\sim O22 \\sim O23 \\sim O24 \\sim O41
\\sim O42A \\sim O42B \\sim O43A \\sim O43B \\sim O44 \\sim O61 \\sim O62 \\sim
O63 \\sim O64 \\sim O81 \\sim O82 \\sim O83 \\sim O84 \\sim O101 \\sim O102
\\sim O103 \\sim O104 \\sim C1 \\sim C2 \\sim C3 \\sim C4 \\sim C5 \\sim C6
\\sim C7 \\sim C8 \\sim C9 \\sim C10 \\sim C11 \\sim C12 \\sim C21 \\sim C22
\\sim C23 \\sim C24 \\sim C25 \\sim C26 \\sim C27 \\sim C28 \\sim C29 \\sim C30
\\sim C31 \\sim C32 \\sim C41 \\sim C42 \\sim C43 \\sim C44A \\sim C44B \\sim
C45 \\sim C46 \\sim C47 \\sim C48 \\sim C49 \\sim C50 \\sim C51 \\sim C52 \\sim
C61 \\sim C62 \\sim C63 \\sim C64 \\sim C65 \\sim C66 \\sim C67 \\sim C68 \\sim
C69 \\sim C70 \\sim C71 \\sim C72 \\sim C81 \\sim C82 \\sim C83 \\sim C84 \\sim
C85 \\sim C86 \\sim C87 \\sim C88 \\sim C89 \\sim C90 \\sim C91 \\sim C92 \\sim
C101 \\sim C102 \\sim C103 \\sim C104 \\sim C105 \\sim C106 \\sim C107 \\sim
C108 \\sim C109 \\sim C110 \\sim C111 \\sim C112: within 2A with sigma of 0.005
and sigma for terminal atoms of 0.01 within 2A
Uanis(N1A) \\sim Ueq, Uanis(N1B) \\sim Ueq, Uanis(N1C) \\sim Ueq, Uanis(N2A)
\\sim Ueq, Uanis(N2B) \\sim Ueq, Uanis(N2C) \\sim Ueq: with sigma of 0.01 and
sigma for terminal atoms of 0.02
Uanis(I1A) = Uanis(I1C)
Uanis(I1A) = Uanis(I1B)
4. Rigid body (RIGU) restrains
 All non-hydrogen atoms
 with sigma for 1-2 distances of 0.004 and sigma for 1-3 distances of 0.004
5. Others
 1*[Sof(I1A)+Sof(N1A)+Sof(N2A)]+1*[Sof(I1B)+Sof(N1B)+Sof(N2B)]+1*[Sof(I1C)+
 Sof(N1C)+Sof(N2C)]=1 with esd of 0.001
 Sof(O42B)=Sof(O43B)=Sof(C44B)=Sof(H44D)=Sof(H44E)=Sof(H44F)=1-FVAR(1)
 Sof(O42A)=Sof(O43A)=Sof(C44A)=Sof(H44A)=Sof(H44B)=Sof(H44C)=FVAR(1)
 Sof(I1A)=Sof(N1A)=Sof(N2A)=FVAR(2)
 Sof(I1B)=Sof(N1B)=Sof(N2B)=FVAR(3)
 Sof(I1C)=Sof(N1C)=Sof(N2C)=FVAR(4)
 Fixed Y: U1(0.525921)
6.a Me refined with riding coordinates:
 C2(H2A,H2B,H2C), C3(H3A,H3B,H3C), C4(H4A,H4B,H4C), C6(H6A,H6B,H6C), C7(H7A,
 H7B,H7C), C8(H8A,H8B,H8C), C10(H10A,H10B,H10C), C11(H11A,H11B,H11C), C12(H12A,
 H12B,H12C), C22(H22A,H22B,H22C), C23(H23A,H23B,H23C), C24(H24A,H24B,H24C),
 C26(H26A,H26B,H26C), C27(H27A,H27B,H27C), C28(H28A,H28B,H28C), C30(H30A,H30B,
 H30C), C31(H31A,H31B,H31C), C32(H32A,H32B,H32C), C42(H42A,H42B,H42C), C43(H43A,
 H43B,H43C), C44A(H44A,H44B,H44C), C44B(H44D,H44E,H44F), C46(H46A,H46B,H46C),
 C47(H47A,H47B,H47C), C48(H48A,H48B,H48C), C50(H50A,H50B,H50C), C51(H51A,H51B,
 H51C), C52(H52A,H52B,H52C), C62(H62A,H62B,H62C), C63(H1C,H63A,H63B), C64(H64A,
 H64B,H64C), C66(H66A,H66B,H66C), C67(H67A,H67B,H67C), C68(H68A,H68B,H68C),
 C70(H70A,H70B,H70C), C71(H71A,H71B,H71C), C72(H72A,H72B,H72C), C82(H82A,H82B,
 H82C), C83(H83A,H83B,H83C), C84(H84A,H84B,H84C), C86(H86A,H86B,H86C), C87(H87A,
 H87B,H87C), C88(H88A,H88B,H88C), C90(H90A,H90B,H90C), C91(H91A,H91B,H91C),
 C92(H92A,H92B,H92C), C102(H10D,H10E,H10F), C103(H10G,H10H,H10I), C104(H10J,
 H10K,H10L), C106(H10M,H10N,H10O), C107(H10P,H10Q,H10R), C108(H10S,H10T,H10U),
 C110(H11D,H11E,H11F), C111(H11G,H11H,H11I), C112(H11J,H11K,H11L)
;
_smtbx_masks_void_probe_radius 1.2
_smtbx_masks_void_truncation_radius 1.2
_olex2_submission_special_instructions 'No special instructions were received'
_oxdiff_exptl_absorpt_empirical_details
;
Empirical correction (ABSPACK) includes:
- Absorption correction using spherical harmonics
- Frame scaling
- B-factor correction
;
_oxdiff_exptl_absorpt_empirical_full_max 3.138
_oxdiff_exptl_absorpt_empirical_full_min 0.446

loop_
_space_group_symop_operation_xyz
'x, y, z'
'-x, y+1/2, -z'

loop_
_atom_site_label
_atom_site_type_symbol
_atom_site_fract_x
_atom_site_fract_y
_atom_site_fract_z
_atom_site_U_iso_or_equiv
_atom_site_adp_type
_atom_site_occupancy
_atom_site_site_symmetry_order
_atom_site_calc_flag
_atom_site_refinement_flags_posn
_atom_site_refinement_flags_adp
_atom_site_refinement_flags_occupancy
_atom_site_disorder_assembly
_atom_site_disorder_group
U1 U 0.74499(3) 0.525921 0.18891(2) 0.04444(11) Uani 1 1 d D . . . .
U2 U 0.71450(3) 0.39698(3) 0.30401(2) 0.04826(12) Uani 1 1 d D . . . .
I1A I 0.63296(8) 0.37353(5) 0.16760(4) 0.0566(3) Uani 0.931(3) 1 d . . P A 1
I1B I 0.6391(14) 0.5579(10) 0.3030(8) 0.0566(3) Uani 0.048(2) 1 d D . P A 2
I1C I 0.898(2) 0.455(2) 0.2803(16) 0.0566(3) Uani 0.023(2) 1 d D . P A 3
K1 K 0.79854(19) 0.65710(15) 0.07373(13) 0.0481(6) Uani 1 1 d . . . . .
K2 K 0.6692(3) 0.2785(2) 0.42898(13) 0.0675(9) Uani 1 1 d . . . . .
Si1 Si 0.9081(2) 0.48774(18) 0.06146(16) 0.0449(7) Uani 1 1 d . . . . .
Si2 Si 0.5566(2) 0.6138(2) 0.08256(16) 0.0478(7) Uani 1 1 d . . . . .
Si3 Si 0.8661(3) 0.7098(2) 0.21827(18) 0.0623(10) Uani 1 1 d . . . . .
Si4 Si 0.8174(4) 0.4224(3) 0.4647(2) 0.0761(13) Uani 1 1 d . . . . .
Si5 Si 0.4705(3) 0.3688(2) 0.36452(17) 0.0604(9) Uani 1 1 d . . . . .
Si6 Si 0.7773(3) 0.1946(2) 0.31127(17) 0.0538(8) Uani 1 1 d . . . . .
O1 O 0.8319(6) 0.5080(5) 0.1106(3) 0.0465(18) Uani 1 1 d . . . . .
O2 O 1.0135(7) 0.4669(5) 0.0913(5) 0.060(2) Uani 1 1 d . U . . .
O3 O 0.8771(7) 0.4216(5) 0.0157(4) 0.059(2) Uani 1 1 d . U . . .
O4 O 0.9209(7) 0.5653(5) 0.0243(4) 0.0546(19) Uani 1 1 d . U . . .
O21 O 0.6385(6) 0.5824(5) 0.1294(4) 0.0503(19) Uani 1 1 d . . . . .
O22 O 0.4762(7) 0.6634(6) 0.1136(4) 0.064(2) Uani 1 1 d . U . . .
O23 O 0.6172(6) 0.6607(5) 0.0337(4) 0.0505(17) Uani 1 1 d . U . . .
O24 O 0.4984(7) 0.5516(6) 0.0434(5) 0.064(2) Uani 1 1 d . U . . .
O41 O 0.8192(8) 0.6325(6) 0.2039(5) 0.065(2) Uani 1 1 d . . . . .
O42A O 0.9699(13) 0.7130(11) 0.2475(8) 0.087(3) Uani 0.705(14) 1 d . U P B 1
O42B O 0.991(3) 0.694(3) 0.2001(19) 0.085(3) Uani 0.295(14) 1 d . U P B 2
O43A O 0.7992(17) 0.7631(13) 0.2621(9) 0.109(4) Uani 0.705(14) 1 d . U P B 1
O43B O 0.876(4) 0.740(3) 0.285(2) 0.104(3) Uani 0.295(14) 1 d . U P B 2
O44 O 0.8463(10) 0.7587(6) 0.1566(6) 0.091(3) Uani 1 1 d . U . . .
O61 O 0.7699(8) 0.4128(6) 0.3972(4) 0.071(3) Uani 1 1 d . . . . .
O62 O 0.9138(14) 0.4740(12) 0.4712(9) 0.138(5) Uani 1 1 d . U . . .
O63 O 0.7528(17) 0.4707(10) 0.5066(7) 0.147(5) Uani 1 1 d . U . . .
O64 O 0.8119(13) 0.3426(8) 0.4969(6) 0.111(4) Uani 1 1 d . U . . .
O81 O 0.5757(7) 0.3673(5) 0.3385(4) 0.056(2) Uani 1 1 d . . . . .
O82 O 0.4314(10) 0.4501(8) 0.3793(5) 0.092(3) Uani 1 1 d . U . . .
O83 O 0.4867(9) 0.3259(7) 0.4305(5) 0.077(3) Uani 1 1 d . U . . .
O84 O 0.3884(9) 0.3279(8) 0.3215(6) 0.085(3) Uani 1 1 d . U . . .
O101 O 0.7565(7) 0.2802(5) 0.3114(4) 0.055(2) Uani 1 1 d . . . . .
O102 O 0.7207(11) 0.1535(7) 0.2531(5) 0.093(3) Uani 1 1 d . U . . .
O103 O 0.8889(10) 0.1711(8) 0.3060(7) 0.100(3) Uani 1 1 d . U . . .
O104 O 0.7245(10) 0.1615(6) 0.3684(5) 0.080(3) Uani 1 1 d . U . . .
N1A N 0.8133(10) 0.4428(10) 0.2479(7) 0.082(4) Uani 0.931(3) 1 d . U P A 1
N1B N 0.8239(11) 0.4611(18) 0.2589(14) 0.061(12) Uani 0.048(2) 1 d D U P A 2
N1C N 0.672(3) 0.5086(13) 0.2740(13) 0.055(12) Uani 0.023(2) 1 d D U P A 3
N2A N 0.6777(14) 0.5063(9) 0.2700(7) 0.089(4) Uani 0.931(3) 1 d . U P A 1
N2B N 0.677(3) 0.4202(13) 0.2084(8) 0.045(12) Uani 0.048(2) 1 d D U P A 2
N2C N 0.696(3) 0.4125(12) 0.2051(7) 0.049(12) Uani 0.023(2) 1 d D U P A 3
C1 C 1.0491(11) 0.4022(9) 0.1242(8) 0.070(3) Uani 1 1 d . U . . .
C2 C 1.0945(19) 0.4274(13) 0.1817(10) 0.111(5) Uani 1 1 d . U . . .
H2A H 1.119242 0.384854 0.204933 0.166 Uiso 1 1 calc R U . . .
H2B H 1.147833 0.460725 0.173649 0.166 Uiso 1 1 calc R U . . .
H2C H 1.046937 0.453429 0.205017 0.166 Uiso 1 1 calc R U . . .
C3 C 0.9729(14) 0.3455(11) 0.1324(11) 0.095(5) Uani 1 1 d . U . . .
H3A H 1.000839 0.303352 0.154706 0.143 Uiso 1 1 calc R U . . .
H3B H 0.921017 0.366829 0.155151 0.143 Uiso 1 1 calc R U . . .
H3C H 0.946973 0.329045 0.092595 0.143 Uiso 1 1 calc R U . . .
C4 C 1.1237(16) 0.3671(12) 0.0871(11) 0.100(5) Uani 1 1 d . U . . .
H4A H 1.149217 0.323164 0.108063 0.149 Uiso 1 1 calc R U . . .
H4B H 1.094531 0.353022 0.047531 0.149 Uiso 1 1 calc R U . . .
H4C H 1.176106 0.402121 0.081518 0.149 Uiso 1 1 calc R U . . .
C5 C 0.7898(11) 0.3971(10) -0.0156(7) 0.064(2) Uani 1 1 d . U . . .
C6 C 0.7633(13) 0.3228(9) 0.0099(9) 0.078(4) Uani 1 1 d . U . . .
H6A H 0.703833 0.305094 -0.010923 0.117 Uiso 1 1 calc R U . . .
H6B H 0.815416 0.287689 0.003701 0.117 Uiso 1 1 calc R U . . .
H6C H 0.753475 0.327606 0.053300 0.117 Uiso 1 1 calc R U . . .
C7 C 0.8104(14) 0.3908(13) -0.0821(8) 0.088(4) Uani 1 1 d . U . . .
H7A H 0.752298 0.374089 -0.105043 0.131 Uiso 1 1 calc R U . . .
H7B H 0.829871 0.438951 -0.097322 0.131 Uiso 1 1 calc R U . . .
H7C H 0.862455 0.355169 -0.087057 0.131 Uiso 1 1 calc R U . . .
C8 C 0.7098(13) 0.4499(10) -0.0083(9) 0.078(4) Uani 1 1 d . U . . .
H8A H 0.651508 0.431541 -0.030164 0.117 Uiso 1 1 calc R U . . .
H8B H 0.697623 0.455072 0.034755 0.117 Uiso 1 1 calc R U . . .
H8C H 0.727287 0.497847 -0.024837 0.117 Uiso 1 1 calc R U . . .
C9 C 0.9889(12) 0.5876(8) -0.0203(7) 0.065(2) Uani 1 1 d . U . . .
C10 C 1.0380(14) 0.5210(11) -0.0478(8) 0.085(4) Uani 1 1 d . U . . .
H10A H 1.083165 0.537769 -0.077519 0.127 Uiso 1 1 calc R U . . .
H10B H 1.073060 0.493297 -0.015633 0.127 Uiso 1 1 calc R U . . .
H10C H 0.989187 0.489122 -0.067785 0.127 Uiso 1 1 calc R U . . .
C11 C 0.9330(15) 0.6310(12) -0.0667(9) 0.095(5) Uani 1 1 d . U . . .
H11A H 0.975877 0.647392 -0.097944 0.142 Uiso 1 1 calc R U . . .
H11B H 0.881691 0.600253 -0.085303 0.142 Uiso 1 1 calc R U . . .
H11C H 0.904587 0.673971 -0.047606 0.142 Uiso 1 1 calc R U . . .
C12 C 1.0644(14) 0.6326(11) 0.0115(9) 0.090(4) Uani 1 1 d . U . . .
H12A H 1.111443 0.648502 -0.017388 0.135 Uiso 1 1 calc R U . . .
H12B H 1.034921 0.675886 0.029502 0.135 Uiso 1 1 calc R U . . .
H12C H 1.096987 0.603110 0.043571 0.135 Uiso 1 1 calc R U . . .
C21 C 0.4795(12) 0.7201(10) 0.1600(8) 0.074(3) Uani 1 1 d . U . . .
C22 C 0.4812(17) 0.6861(13) 0.2209(9) 0.098(5) Uani 1 1 d . U . . .
H22A H 0.483415 0.724875 0.251846 0.147 Uiso 1 1 calc R U . . .
H22B H 0.423113 0.656286 0.224830 0.147 Uiso 1 1 calc R U . . .
H22C H 0.538316 0.654722 0.226501 0.147 Uiso 1 1 calc R U . . .
C23 C 0.3952(14) 0.7699(13) 0.1467(10) 0.097(5) Uani 1 1 d . U . . .
H23A H 0.394915 0.809096 0.177155 0.146 Uiso 1 1 calc R U . . .
H23B H 0.400297 0.791738 0.106402 0.146 Uiso 1 1 calc R U . . .
H23C H 0.335414 0.741493 0.147727 0.146 Uiso 1 1 calc R U . . .
C24 C 0.5741(14) 0.7664(12) 0.1558(9) 0.090(4) Uani 1 1 d . U . . .
H24A H 0.576222 0.804633 0.187147 0.135 Uiso 1 1 calc R U . . .
H24B H 0.630180 0.734012 0.161846 0.135 Uiso 1 1 calc R U . . .
H24C H 0.575172 0.789528 0.115771 0.135 Uiso 1 1 calc R U . . .
C25 C 0.5883(11) 0.6916(8) -0.0253(6) 0.057(2) Uani 1 1 d . U . . .
C26 C 0.4907(11) 0.7283(8) -0.0218(7) 0.065(3) Uani 1 1 d . U . . .
H26A H 0.471153 0.749192 -0.061362 0.098 Uiso 1 1 calc R U . . .
H26B H 0.443113 0.691767 -0.010198 0.098 Uiso 1 1 calc R U . . .
H26C H 0.494867 0.767685 0.008593 0.098 Uiso 1 1 calc R U . . .
C27 C 0.6656(12) 0.7475(9) -0.0386(7) 0.067(3) Uani 1 1 d . U . . .
H27A H 0.650261 0.770499 -0.078061 0.101 Uiso 1 1 calc R U . . .
H27B H 0.668251 0.785352 -0.007022 0.101 Uiso 1 1 calc R U . . .
H27C H 0.728078 0.722655 -0.039480 0.101 Uiso 1 1 calc R U . . .
C28 C 0.5845(12) 0.6307(9) -0.0715(7) 0.067(3) Uani 1 1 d . U . . .
H28A H 0.565097 0.650992 -0.111399 0.100 Uiso 1 1 calc R U . . .
H28B H 0.648191 0.607972 -0.073201 0.100 Uiso 1 1 calc R U . . .
H28C H 0.537560 0.593558 -0.060120 0.100 Uiso 1 1 calc R U . . .
C29 C 0.4081(11) 0.5126(9) 0.0523(8) 0.073(3) Uani 1 1 d . U . . .
C30 C 0.3968(13) 0.4959(12) 0.1175(9) 0.089(4) Uani 1 1 d . U . . .
H30A H 0.335902 0.469799 0.122170 0.133 Uiso 1 1 calc R U . . .
H30B H 0.450446 0.464828 0.132663 0.133 Uiso 1 1 calc R U . . .
H30C H 0.396692 0.541896 0.140659 0.133 Uiso 1 1 calc R U . . .
C31 C 0.4172(15) 0.4452(12) 0.0154(11) 0.102(5) Uani 1 1 d . U . . .
H31A H 0.359244 0.414948 0.018442 0.152 Uiso 1 1 calc R U . . .
H31B H 0.424521 0.458887 -0.027062 0.152 Uiso 1 1 calc R U . . .
H31C H 0.473714 0.417147 0.030254 0.152 Uiso 1 1 calc R U . . .
C32 C 0.3263(12) 0.5599(11) 0.0284(10) 0.087(4) Uani 1 1 d . U . . .
H32A H 0.265177 0.534447 0.034061 0.131 Uiso 1 1 calc R U . . .
H32B H 0.326973 0.606749 0.050366 0.131 Uiso 1 1 calc R U . . .
H32C H 0.333176 0.569217 -0.014849 0.131 Uiso 1 1 calc R U . . .
C41 C 1.0579(14) 0.6697(11) 0.2333(8) 0.089(3) Uani 1 1 d D U . . .
C42 C 1.1347(15) 0.7229(13) 0.2547(10) 0.106(5) Uani 1 1 d D U . . .
H42A H 1.183320 0.697014 0.280309 0.158 Uiso 1 1 calc R U . . .
H42B H 1.165173 0.744172 0.219639 0.158 Uiso 1 1 calc R U . . .
H42C H 1.105879 0.762289 0.278093 0.158 Uiso 1 1 calc R U . . .
C43 C 1.0468(18) 0.6030(13) 0.2747(10) 0.107(5) Uani 1 1 d D U . . .
H43A H 1.108257 0.593031 0.296864 0.161 Uiso 1 1 calc R U . . .
H43B H 0.997255 0.613268 0.303614 0.161 Uiso 1 1 calc R U . . .
H43C H 1.027820 0.559896 0.250226 0.161 Uiso 1 1 calc R U . . .
C44A C 1.053(2) 0.6484(17) 0.1673(10) 0.087(4) Uani 0.705(14) 1 d D U P B 1
H44A H 1.000202 0.613623 0.159478 0.130 Uiso 0.705(14) 1 calc R U P B 1
H44B H 1.042375 0.692523 0.142375 0.130 Uiso 0.705(14) 1 calc R U P B 1
H44C H 1.114086 0.625274 0.157272 0.130 Uiso 0.705(14) 1 calc R U P B 1
C44B C 1.126(4) 0.638(4) 0.185(3) 0.090(6) Uani 0.295(14) 1 d D U P B 2
H44D H 1.182855 0.616211 0.206064 0.134 Uiso 0.295(14) 1 calc R U P B 2
H44E H 1.091155 0.599407 0.161580 0.134 Uiso 0.295(14) 1 calc R U P B 2
H44F H 1.144931 0.677123 0.158291 0.134 Uiso 0.295(14) 1 calc R U P B 2
C45 C 0.7871(17) 0.7652(13) 0.3232(10) 0.119(4) Uani 1 1 d D U . . .
C46 C 0.762(2) 0.6905(14) 0.3438(13) 0.148(6) Uani 1 1 d D U . . .
H46A H 0.752738 0.691322 0.387480 0.223 Uiso 1 1 calc R U . . .
H46B H 0.701647 0.674665 0.322442 0.223 Uiso 1 1 calc R U . . .
H46C H 0.813398 0.656134 0.334992 0.223 Uiso 1 1 calc R U . . .
C47 C 0.8587(18) 0.8035(15) 0.3649(11) 0.144(6) Uani 1 1 d D U . . .
H47A H 0.838565 0.799397 0.406661 0.216 Uiso 1 1 calc R U . . .
H47B H 0.922111 0.780661 0.361794 0.216 Uiso 1 1 calc R U . . .
H47C H 0.862252 0.855581 0.353622 0.216 Uiso 1 1 calc R U . . .
C48 C 0.6945(18) 0.8143(15) 0.3224(13) 0.149(6) Uani 1 1 d D U . . .
H48A H 0.674946 0.821661 0.363979 0.223 Uiso 1 1 calc R U . . .
H48B H 0.708161 0.862091 0.304138 0.223 Uiso 1 1 calc R U . . .
H48C H 0.642419 0.789827 0.298609 0.223 Uiso 1 1 calc R U . . .
C49 C 0.8694(18) 0.8308(10) 0.1388(11) 0.101(3) Uani 1 1 d . U . . .
C50 C 0.9343(18) 0.8690(11) 0.1839(11) 0.112(5) Uani 1 1 d . U . . .
H50A H 0.948068 0.918737 0.169421 0.168 Uiso 1 1 calc R U . . .
H50B H 0.903106 0.872152 0.222627 0.168 Uiso 1 1 calc R U . . .
H50C H 0.994627 0.841353 0.189444 0.168 Uiso 1 1 calc R U . . .
C51 C 0.7814(19) 0.8709(12) 0.1260(12) 0.119(5) Uani 1 1 d . U . . .
H51A H 0.796630 0.921171 0.113600 0.178 Uiso 1 1 calc R U . . .
H51B H 0.743694 0.846248 0.093307 0.178 Uiso 1 1 calc R U . . .
H51C H 0.744079 0.872426 0.162469 0.178 Uiso 1 1 calc R U . . .
C52 C 0.916(2) 0.8198(13) 0.0794(11) 0.121(5) Uani 1 1 d . U . . .
H52A H 0.935350 0.867626 0.063247 0.182 Uiso 1 1 calc R U . . .
H52B H 0.973762 0.788736 0.085876 0.182 Uiso 1 1 calc R U . . .
H52C H 0.870987 0.795716 0.050417 0.182 Uiso 1 1 calc R U . . .
C61 C 1.009(2) 0.4686(19) 0.4406(14) 0.134(5) Uani 1 1 d . U . . .
C62 C 1.036(2) 0.5533(17) 0.4476(13) 0.139(6) Uani 1 1 d . U . . .
H62A H 1.044004 0.565830 0.490675 0.209 Uiso 1 1 calc R U . . .
H62B H 1.096727 0.562685 0.427962 0.209 Uiso 1 1 calc R U . . .
H62C H 0.984933 0.583602 0.428400 0.209 Uiso 1 1 calc R U . . .
C63 C 0.9981(19) 0.4538(17) 0.3752(12) 0.130(6) Uani 1 1 d . U . . .
H1C H 0.947164 0.485188 0.356889 0.194 Uiso 1 1 calc R U . . .
H63A H 1.058999 0.464408 0.356429 0.194 Uiso 1 1 calc R U . . .
H63B H 0.981046 0.401948 0.368552 0.194 Uiso 1 1 calc R U . . .
C64 C 1.0848(19) 0.4228(17) 0.4715(13) 0.137(7) Uani 1 1 d . U . . .
H64A H 1.088977 0.434638 0.514825 0.206 Uiso 1 1 calc R U . . .
H64B H 1.068846 0.370572 0.466106 0.206 Uiso 1 1 calc R U . . .
H64C H 1.146800 0.433032 0.453983 0.206 Uiso 1 1 calc R U . . .
C65 C 0.707(3) 0.5358(18) 0.5081(11) 0.150(5) Uani 1 1 d . U . . .
C66 C 0.654(3) 0.5481(19) 0.5640(13) 0.171(8) Uani 1 1 d . U . . .
H66A H 0.622900 0.596414 0.561894 0.257 Uiso 1 1 calc R U . . .
H66B H 0.605513 0.509624 0.567602 0.257 Uiso 1 1 calc R U . . .
H66C H 0.699685 0.546410 0.599325 0.257 Uiso 1 1 calc R U . . .
C67 C 0.780(3) 0.6001(19) 0.5176(14) 0.169(7) Uani 1 1 d . U . . .
H67A H 0.745321 0.646910 0.518571 0.254 Uiso 1 1 calc R U . . .
H67B H 0.817326 0.593117 0.556070 0.254 Uiso 1 1 calc R U . . .
H67C H 0.824074 0.600653 0.484250 0.254 Uiso 1 1 calc R U . . .
C68 C 0.657(3) 0.5546(17) 0.4524(12) 0.160(7) Uani 1 1 d . U . . .
H68A H 0.625634 0.602415 0.456550 0.240 Uiso 1 1 calc R U . . .
H68B H 0.703187 0.557346 0.420241 0.240 Uiso 1 1 calc R U . . .
H68C H 0.608720 0.516891 0.442144 0.240 Uiso 1 1 calc R U . . .
C69 C 0.836(2) 0.3171(13) 0.5566(9) 0.110(4) Uani 1 1 d . U . . .
C70 C 0.9041(19) 0.2513(13) 0.5488(9) 0.112(5) Uani 1 1 d . U . . .
H70A H 0.923636 0.231153 0.588684 0.168 Uiso 1 1 calc R U . . .
H70B H 0.870518 0.213197 0.524486 0.168 Uiso 1 1 calc R U . . .
H70C H 0.961251 0.267535 0.528269 0.168 Uiso 1 1 calc R U . . .
C71 C 0.740(2) 0.2892(15) 0.5830(10) 0.122(5) Uani 1 1 d . U . . .
H71A H 0.752566 0.270959 0.624373 0.183 Uiso 1 1 calc R U . . .
H71B H 0.693541 0.330016 0.583633 0.183 Uiso 1 1 calc R U . . .
H71C H 0.712695 0.249407 0.557539 0.183 Uiso 1 1 calc R U . . .
C72 C 0.8830(19) 0.3734(13) 0.5977(9) 0.112(5) Uani 1 1 d . U . . .
H72A H 0.897494 0.351537 0.637678 0.168 Uiso 1 1 calc R U . . .
H72B H 0.942896 0.390414 0.580688 0.168 Uiso 1 1 calc R U . . .
H72C H 0.839279 0.415262 0.601749 0.168 Uiso 1 1 calc R U . . .
C81 C 0.3861(17) 0.5066(14) 0.3429(9) 0.104(4) Uani 1 1 d . U . . .
C82 C 0.405(2) 0.4971(14) 0.2787(10) 0.116(5) Uani 1 1 d . U . . .
H82A H 0.372674 0.536541 0.255036 0.174 Uiso 1 1 calc R U . . .
H82B H 0.474112 0.498982 0.273341 0.174 Uiso 1 1 calc R U . . .
H82C H 0.379341 0.449310 0.264675 0.174 Uiso 1 1 calc R U . . .
C83 C 0.412(2) 0.5788(15) 0.3684(12) 0.127(6) Uani 1 1 d . U . . .
H83A H 0.381191 0.617602 0.343549 0.190 Uiso 1 1 calc R U . . .
H83B H 0.390540 0.582181 0.409890 0.190 Uiso 1 1 calc R U . . .
H83C H 0.482246 0.584988 0.368923 0.190 Uiso 1 1 calc R U . . .
C84 C 0.2788(18) 0.4947(17) 0.3512(12) 0.136(6) Uani 1 1 d . U . . .
H84A H 0.241536 0.531419 0.327533 0.204 Uiso 1 1 calc R U . . .
H84B H 0.260465 0.445182 0.337147 0.204 Uiso 1 1 calc R U . . .
H84C H 0.265562 0.499680 0.394128 0.204 Uiso 1 1 calc R U . . .
C85 C 0.4277(16) 0.3220(12) 0.4816(8) 0.089(3) Uani 1 1 d . U . . .
C86 C 0.4610(16) 0.2540(12) 0.5158(8) 0.096(5) Uani 1 1 d . U . . .
H86A H 0.451121 0.210687 0.489853 0.145 Uiso 1 1 calc R U . . .
H86B H 0.529619 0.258745 0.527674 0.145 Uiso 1 1 calc R U . . .
H86C H 0.423993 0.248545 0.552149 0.145 Uiso 1 1 calc R U . . .
C87 C 0.3218(17) 0.3095(15) 0.4596(10) 0.110(5) Uani 1 1 d . U . . .
H87A H 0.317167 0.264694 0.434831 0.166 Uiso 1 1 calc R U . . .
H87B H 0.281863 0.304040 0.494623 0.166 Uiso 1 1 calc R U . . .
H87C H 0.299099 0.351727 0.435227 0.166 Uiso 1 1 calc R U . . .
C88 C 0.441(2) 0.3865(14) 0.5182(10) 0.117(5) Uani 1 1 d . U . . .
H88A H 0.400523 0.383405 0.553128 0.176 Uiso 1 1 calc R U . . .
H88B H 0.508876 0.390205 0.532432 0.176 Uiso 1 1 calc R U . . .
H88C H 0.423247 0.430213 0.494156 0.176 Uiso 1 1 calc R U . . .
C89 C 0.3832(16) 0.2628(14) 0.2862(10) 0.100(3) Uani 1 1 d . U . . .
C90 C 0.377(2) 0.2870(16) 0.2193(11) 0.121(6) Uani 1 1 d . U . . .
H90A H 0.373266 0.243420 0.193122 0.181 Uiso 1 1 calc R U . . .
H90B H 0.319379 0.317365 0.211605 0.181 Uiso 1 1 calc R U . . .
H90C H 0.434382 0.315718 0.210525 0.181 Uiso 1 1 calc R U . . .
C91 C 0.4684(19) 0.2150(15) 0.2952(13) 0.124(6) Uani 1 1 d . U . . .
H91A H 0.460473 0.171128 0.269647 0.185 Uiso 1 1 calc R U . . .
H91B H 0.526025 0.241993 0.284217 0.185 Uiso 1 1 calc R U . . .
H91C H 0.475339 0.200137 0.337850 0.185 Uiso 1 1 calc R U . . .
C92 C 0.2868(19) 0.2299(17) 0.2963(13) 0.131(6) Uani 1 1 d . U . . .
H92A H 0.279015 0.184325 0.272815 0.197 Uiso 1 1 calc R U . . .
H92B H 0.281879 0.218894 0.339495 0.197 Uiso 1 1 calc R U . . .
H92C H 0.236173 0.264854 0.283367 0.197 Uiso 1 1 calc R U . . .
C101 C 0.7423(18) 0.1383(11) 0.1940(8) 0.091(3) Uani 1 1 d . U . . .
C102 C 0.8102(17) 0.1958(10) 0.1653(8) 0.090(4) Uani 1 1 d . U . . .
H10D H 0.821966 0.181174 0.123658 0.135 Uiso 1 1 calc R U . . .
H10E H 0.779591 0.244422 0.165177 0.135 Uiso 1 1 calc R U . . .
H10F H 0.871454 0.197814 0.189150 0.135 Uiso 1 1 calc R U . . .
C103 C 0.7842(19) 0.0628(11) 0.1901(9) 0.106(5) Uani 1 1 d . U . . .
H10G H 0.799288 0.052398 0.148100 0.159 Uiso 1 1 calc R U . . .
H10H H 0.843197 0.059779 0.216142 0.159 Uiso 1 1 calc R U . . .
H10I H 0.737503 0.026524 0.203504 0.159 Uiso 1 1 calc R U . . .
C104 C 0.647(2) 0.1338(15) 0.1593(11) 0.118(5) Uani 1 1 d . U . . .
H10J H 0.658088 0.123067 0.116726 0.177 Uiso 1 1 calc R U . . .
H10K H 0.608589 0.094579 0.176260 0.177 Uiso 1 1 calc R U . . .
H10L H 0.613599 0.180929 0.162278 0.177 Uiso 1 1 calc R U . . .
C105 C 0.9752(16) 0.1973(13) 0.3356(12) 0.101(3) Uani 1 1 d . U . . .
C106 C 0.9690(18) 0.2190(14) 0.3959(12) 0.112(5) Uani 1 1 d . U . . .
H10M H 1.032267 0.236023 0.411688 0.168 Uiso 1 1 calc R U . . .
H10N H 0.922190 0.259134 0.398258 0.168 Uiso 1 1 calc R U . . .
H10O H 0.948271 0.177143 0.419965 0.168 Uiso 1 1 calc R U . . .
C107 C 1.0044(16) 0.2610(14) 0.2953(11) 0.109(5) Uani 1 1 d . U . . .
H10P H 1.007895 0.243652 0.253503 0.164 Uiso 1 1 calc R U . . .
H10Q H 0.956457 0.300456 0.296868 0.164 Uiso 1 1 calc R U . . .
H10R H 1.067476 0.279763 0.309778 0.164 Uiso 1 1 calc R U . . .
C108 C 1.0449(17) 0.1312(14) 0.3287(12) 0.116(6) Uani 1 1 d . U . . .
H10S H 1.047037 0.117868 0.285840 0.174 Uiso 1 1 calc R U . . .
H10T H 1.109598 0.145054 0.344349 0.174 Uiso 1 1 calc R U . . .
H10U H 1.022051 0.089048 0.351678 0.174 Uiso 1 1 calc R U . . .
C109 C 0.7063(17) 0.0886(10) 0.3899(8) 0.086(3) Uani 1 1 d . U . . .
C110 C 0.7073(18) 0.0914(10) 0.4569(8) 0.094(5) Uani 1 1 d . U . . .
H11D H 0.694958 0.042035 0.472793 0.141 Uiso 1 1 calc R U . . .
H11E H 0.770366 0.108628 0.472822 0.141 Uiso 1 1 calc R U . . .
H11F H 0.657176 0.125256 0.469502 0.141 Uiso 1 1 calc R U . . .
C111 C 0.6197(19) 0.0589(13) 0.3607(10) 0.108(5) Uani 1 1 d . U . . .
H11G H 0.608520 0.009139 0.375933 0.162 Uiso 1 1 calc R U . . .
H11H H 0.564909 0.090475 0.369412 0.162 Uiso 1 1 calc R U . . .
H11I H 0.626853 0.057013 0.316800 0.162 Uiso 1 1 calc R U . . .
C112 C 0.7952(18) 0.0366(12) 0.3761(10) 0.112(5) Uani 1 1 d . U . . .
H11J H 0.782792 -0.013300 0.390804 0.168 Uiso 1 1 calc R U . . .
H11K H 0.803479 0.035163 0.332372 0.168 Uiso 1 1 calc R U . . .
H11L H 0.853852 0.055935 0.396792 0.168 Uiso 1 1 calc R U . . .

loop_
_atom_site_aniso_label
_atom_site_aniso_U_11
_atom_site_aniso_U_22
_atom_site_aniso_U_33
_atom_site_aniso_U_23
_atom_site_aniso_U_13
_atom_site_aniso_U_12
U1 0.0348(2) 0.0562(2) 0.04236(19) -0.00218(17) 0.00177(14) 0.00025(18)
U2 0.0390(2) 0.0539(2) 0.0516(2) -0.00706(18) -0.00027(16) 0.00242(19)
I1A 0.0689(6) 0.0532(5) 0.0476(5) 0.0058(4) 0.0002(4) -0.0071(4)
I1B 0.0689(6) 0.0532(5) 0.0476(5) 0.0058(4) 0.0002(4) -0.0071(4)
I1C 0.0689(6) 0.0532(5) 0.0476(5) 0.0058(4) 0.0002(4) -0.0071(4)
K1 0.0409(13) 0.0461(13) 0.0570(14) -0.0042(11) 0.0008(11) 0.0003(11)
K2 0.086(2) 0.0697(19) 0.0464(15) 0.0000(13) 0.0027(15) 0.0225(17)
Si1 0.0384(16) 0.0419(16) 0.0550(18) 0.0017(13) 0.0093(14) 0.0029(13)
Si2 0.0385(17) 0.0512(18) 0.0534(18) 0.0014(14) 0.0004(14) 0.0019(14)
Si3 0.064(2) 0.069(2) 0.053(2) -0.0158(17) 0.0037(18) -0.018(2)
Si4 0.068(3) 0.099(3) 0.060(2) -0.017(2) -0.013(2) 0.002(2)
Si5 0.056(2) 0.074(2) 0.0521(19) 0.0136(17) 0.0129(16) 0.0068(18)
Si6 0.053(2) 0.0524(19) 0.0563(19) -0.0015(15) 0.0050(16) 0.0087(16)
O1 0.041(4) 0.055(5) 0.045(4) 0.006(3) 0.012(3) 0.003(3)
O2 0.047(4) 0.054(4) 0.078(5) 0.012(4) 0.002(4) 0.008(4)
O3 0.059(5) 0.053(4) 0.066(5) -0.005(4) 0.011(4) 0.004(4)
O4 0.058(5) 0.042(4) 0.066(5) 0.007(3) 0.027(4) 0.001(3)
O21 0.044(4) 0.058(5) 0.049(4) 0.004(4) 0.002(3) -0.001(4)
O22 0.051(5) 0.074(5) 0.065(5) -0.011(4) -0.002(4) 0.013(4)
O23 0.050(4) 0.048(4) 0.054(4) 0.004(3) -0.004(3) 0.004(3)
O24 0.049(4) 0.066(5) 0.079(5) -0.002(4) -0.003(4) -0.014(4)
O41 0.067(6) 0.068(6) 0.059(5) -0.015(4) 0.000(4) -0.015(5)
O42A 0.080(5) 0.103(7) 0.077(6) -0.035(5) -0.005(5) -0.018(5)
O42B 0.076(6) 0.100(8) 0.078(7) -0.031(6) -0.007(6) -0.015(6)
O43A 0.108(7) 0.125(8) 0.093(6) -0.057(6) 0.012(6) -0.017(7)
O43B 0.104(7) 0.122(7) 0.088(6) -0.048(6) 0.004(6) -0.017(6)
O44 0.119(8) 0.048(5) 0.101(6) -0.009(4) -0.033(6) -0.021(5)
O61 0.072(6) 0.087(7) 0.053(5) -0.020(5) -0.013(4) 0.006(5)
O62 0.117(8) 0.165(11) 0.129(9) -0.006(9) -0.027(8) -0.032(8)
O63 0.235(14) 0.124(10) 0.081(7) -0.022(7) 0.005(8) 0.073(10)
O64 0.155(10) 0.094(6) 0.078(6) -0.008(5) -0.051(7) 0.030(7)
O81 0.052(5) 0.068(5) 0.050(5) 0.005(4) 0.006(4) 0.001(4)
O82 0.101(7) 0.102(6) 0.074(6) 0.031(5) 0.029(5) 0.045(6)
O83 0.089(6) 0.084(6) 0.060(5) 0.023(4) 0.026(4) 0.020(5)
O84 0.065(6) 0.108(7) 0.083(6) 0.016(5) 0.004(5) -0.013(5)
O101 0.061(6) 0.054(5) 0.051(5) 0.002(4) 0.013(4) 0.008(4)
O102 0.139(8) 0.077(6) 0.064(5) -0.014(5) 0.016(5) 0.002(6)
O103 0.073(6) 0.090(7) 0.135(9) 0.002(7) -0.001(6) 0.021(5)
O104 0.120(7) 0.059(5) 0.063(5) 0.004(4) 0.022(5) 0.014(5)
N1A 0.047(6) 0.107(9) 0.089(8) 0.048(7) -0.010(6) -0.009(6)
N1B 0.057(17) 0.066(16) 0.060(15) 0.003(13) -0.002(12) -0.007(13)
N1C 0.057(19) 0.056(15) 0.053(15) -0.002(11) 0.007(13) 0.003(12)
N2A 0.120(10) 0.071(8) 0.079(8) 0.020(7) 0.036(7) 0.013(7)
N2B 0.045(17) 0.049(16) 0.042(15) -0.001(13) 0.005(11) 0.002(12)
N2C 0.049(19) 0.051(15) 0.047(15) 0.002(11) 0.004(12) -0.001(12)
C1 0.063(5) 0.060(5) 0.087(6) 0.017(5) 0.000(5) 0.009(5)
C2 0.133(12) 0.092(10) 0.103(9) 0.008(8) -0.033(9) 0.008(9)
C3 0.080(9) 0.080(9) 0.125(11) 0.047(8) -0.003(8) 0.004(7)
C4 0.093(10) 0.084(9) 0.123(11) 0.015(9) 0.025(9) 0.026(8)
C5 0.061(5) 0.062(5) 0.069(5) 0.002(5) 0.009(4) -0.001(5)
C6 0.072(9) 0.065(7) 0.097(9) 0.005(7) 0.004(8) -0.008(7)
C7 0.086(9) 0.103(10) 0.076(7) -0.005(8) 0.019(7) -0.018(9)
C8 0.070(8) 0.073(8) 0.090(9) -0.004(7) -0.003(7) 0.006(7)
C9 0.070(6) 0.054(5) 0.075(5) 0.008(4) 0.030(5) -0.002(4)
C10 0.093(9) 0.072(8) 0.092(9) -0.006(7) 0.039(8) 0.001(8)
C11 0.091(10) 0.100(10) 0.095(9) 0.033(8) 0.025(8) 0.010(8)
C12 0.088(9) 0.083(9) 0.101(10) -0.009(8) 0.032(8) -0.021(8)
C21 0.064(5) 0.086(6) 0.073(5) -0.021(5) -0.001(5) 0.016(5)
C22 0.099(11) 0.111(11) 0.084(8) -0.016(8) 0.001(8) 0.006(9)
C23 0.081(9) 0.109(10) 0.101(10) -0.035(9) -0.006(8) 0.030(8)
C24 0.076(8) 0.096(10) 0.098(10) -0.025(8) -0.002(8) 0.004(7)
C25 0.057(5) 0.052(5) 0.060(5) 0.009(4) -0.005(4) 0.007(4)
C26 0.063(7) 0.054(7) 0.077(8) 0.020(6) -0.007(6) 0.015(6)
C27 0.068(7) 0.065(7) 0.068(7) 0.021(6) -0.002(6) -0.003(6)
C28 0.072(8) 0.065(7) 0.062(7) 0.000(6) -0.003(6) 0.005(6)
C29 0.054(5) 0.071(6) 0.093(6) 0.007(5) -0.006(5) -0.017(5)
C30 0.062(8) 0.096(10) 0.109(8) 0.027(8) 0.000(7) -0.012(8)
C31 0.088(10) 0.084(9) 0.131(11) -0.011(8) -0.005(9) -0.031(8)
C32 0.055(7) 0.095(9) 0.111(10) 0.021(8) -0.013(8) -0.011(7)
C41 0.080(6) 0.103(7) 0.082(6) -0.027(5) -0.009(5) -0.014(5)
C42 0.087(9) 0.123(11) 0.104(10) -0.029(9) -0.022(9) -0.016(9)
C43 0.103(11) 0.125(11) 0.091(9) -0.005(8) -0.016(9) -0.009(9)
C44A 0.075(9) 0.100(10) 0.084(8) -0.027(8) -0.003(8) -0.010(8)
C44B 0.078(11) 0.103(12) 0.086(11) -0.021(10) -0.009(9) -0.011(10)
C45 0.120(7) 0.139(8) 0.099(6) -0.053(6) 0.013(6) -0.016(7)
C46 0.167(14) 0.160(12) 0.120(12) -0.029(11) 0.034(11) -0.008(11)
C47 0.141(12) 0.177(14) 0.115(11) -0.071(11) 0.006(10) -0.010(11)
C48 0.144(12) 0.173(13) 0.131(12) -0.045(12) 0.011(11) 0.001(11)
C49 0.130(8) 0.057(5) 0.113(7) -0.008(6) -0.032(7) -0.019(6)
C50 0.141(12) 0.063(8) 0.127(11) -0.012(9) -0.034(10) -0.033(9)
C51 0.137(11) 0.072(9) 0.144(12) -0.002(10) -0.034(10) -0.010(8)
C52 0.159(13) 0.080(10) 0.123(10) -0.016(9) -0.012(10) -0.025(10)
C61 0.111(9) 0.158(11) 0.130(9) -0.003(9) -0.028(8) -0.032(8)
C62 0.125(13) 0.154(13) 0.135(13) 0.002(12) -0.026(12) -0.023(11)
C63 0.109(12) 0.150(14) 0.127(11) 0.008(11) -0.023(10) -0.035(12)
C64 0.116(12) 0.154(14) 0.139(13) 0.010(12) -0.022(11) -0.024(11)
C65 0.238(14) 0.126(10) 0.086(7) -0.023(8) 0.013(8) 0.072(10)
C66 0.261(18) 0.150(15) 0.106(11) -0.029(11) 0.034(12) 0.060(14)
C67 0.249(18) 0.137(13) 0.123(13) -0.021(12) 0.011(13) 0.057(13)
C68 0.249(18) 0.140(14) 0.092(10) -0.006(11) 0.012(12) 0.075(14)
C69 0.149(9) 0.099(7) 0.076(6) -0.008(6) -0.046(7) 0.030(7)
C70 0.144(13) 0.103(10) 0.085(10) -0.008(9) -0.042(10) 0.028(10)
C71 0.144(12) 0.122(12) 0.094(10) -0.011(9) -0.040(9) 0.034(10)
C72 0.154(13) 0.106(11) 0.071(9) -0.008(8) -0.041(9) 0.025(10)
C81 0.114(8) 0.114(7) 0.087(6) 0.035(6) 0.026(6) 0.048(7)
C82 0.146(13) 0.117(12) 0.087(8) 0.032(9) 0.026(9) 0.041(11)
C83 0.154(13) 0.118(10) 0.109(11) 0.021(9) 0.021(11) 0.051(10)
C84 0.116(10) 0.163(13) 0.131(12) 0.041(11) 0.020(10) 0.051(10)
C85 0.106(7) 0.096(7) 0.070(6) 0.024(5) 0.033(5) 0.022(6)
C86 0.117(11) 0.099(10) 0.077(9) 0.035(8) 0.039(8) 0.015(9)
C87 0.107(9) 0.137(12) 0.091(10) 0.035(9) 0.043(8) 0.016(10)
C88 0.157(13) 0.111(10) 0.087(9) 0.011(8) 0.038(9) 0.009(11)
C89 0.083(6) 0.118(8) 0.099(7) 0.008(6) 0.001(6) -0.017(6)
C90 0.121(12) 0.139(13) 0.102(9) 0.000(10) 0.001(10) -0.004(11)
C91 0.112(11) 0.124(12) 0.131(12) -0.016(10) -0.025(11) 0.000(9)
C92 0.111(10) 0.143(13) 0.140(12) -0.011(11) 0.016(11) -0.039(10)
C101 0.137(9) 0.075(6) 0.062(6) -0.011(5) 0.022(6) 0.002(6)
C102 0.134(12) 0.074(8) 0.066(8) 0.000(7) 0.028(8) 0.005(8)
C103 0.161(13) 0.071(8) 0.090(10) -0.015(8) 0.035(10) 0.006(9)
C104 0.152(12) 0.109(12) 0.093(10) -0.004(10) 0.002(9) -0.011(10)
C105 0.076(6) 0.093(7) 0.132(8) 0.005(7) -0.002(6) 0.015(6)
C106 0.094(11) 0.110(12) 0.131(11) 0.006(10) -0.001(10) 0.006(10)
C107 0.087(10) 0.111(11) 0.128(12) 0.017(10) -0.009(10) 0.010(9)
C108 0.087(10) 0.110(11) 0.150(13) 0.003(10) -0.001(10) 0.029(9)
C109 0.126(8) 0.061(5) 0.073(6) 0.010(5) 0.014(6) 0.009(6)
C110 0.137(12) 0.070(9) 0.077(7) 0.015(7) 0.015(8) 0.010(9)
C111 0.142(11) 0.084(10) 0.098(10) 0.016(9) -0.003(9) -0.007(9)
C112 0.150(12) 0.078(10) 0.109(11) 0.016(9) 0.026(10) 0.023(9)

loop_
_atom_type_symbol
_atom_type_description
_atom_type_scat_dispersion_real
_atom_type_scat_dispersion_imag
_atom_type_scat_source
C C 0.0181 0.0091 'International Tables Vol C Tables 4.2.6.8 and 6.1.1.4'
H H 0.0000 0.0000 'International Tables Vol C Tables 4.2.6.8 and 6.1.1.4'
I I -0.3257 6.8362 'International Tables Vol C Tables 4.2.6.8 and 6.1.1.4'
K K 0.3868 1.0657 'International Tables Vol C Tables 4.2.6.8 and 6.1.1.4'
N N 0.0311 0.0180 'International Tables Vol C Tables 4.2.6.8 and 6.1.1.4'
O O 0.0492 0.0322 'International Tables Vol C Tables 4.2.6.8 and 6.1.1.4'
Si Si 0.2541 0.3302 'International Tables Vol C Tables 4.2.6.8 and 6.1.1.4'
U U -4.3638 13.4090 'International Tables Vol C Tables 4.2.6.8 and 6.1.1.4'

loop_
_exptl_crystal_face_index_h
_exptl_crystal_face_index_k
_exptl_crystal_face_index_l
_exptl_crystal_face_perp_dist
0 0 1 0.0265
0 0 -1 0.0244
0 1 0 0.0223
0 -1 0 0.0306
1 0 0 0.1968
-2 -2 1 0.1458
-2 2 1 0.1436
2 -2 -1 0.1436

loop_
_geom_angle_atom_site_label_1
_geom_angle_atom_site_label_2
_geom_angle_atom_site_label_3
_geom_angle
_geom_angle_site_symmetry_1
_geom_angle_site_symmetry_3
_geom_angle_publ_flag
O1 U1 I1A 92.2(2) . . ?
O1 U1 I1B 175.0(4) . . ?
O1 U1 I1C 93.7(7) . . ?
O1 U1 O21 88.8(3) . . ?
O1 U1 O41 88.7(4) . . ?
O1 U1 N1B 101.6(9) . . ?
O1 U1 N1C 162.1(4) . . ?
O1 U1 N2B 106.6(9) . . ?
O1 U1 N2C 100.2(10) . . ?
O21 U1 I1A 90.4(2) . . ?
O21 U1 I1B 93.9(4) . . ?
O21 U1 I1C 175.9(7) . . ?
O21 U1 O41 88.7(4) . . ?
O21 U1 N1B 167.4(5) . . ?
O21 U1 N1C 104.6(10) . . ?
O21 U1 N2B 104.0(8) . . ?
O21 U1 N2C 109.2(10) . . ?
O41 U1 I1A 178.7(3) . . ?
O41 U1 I1B 87.2(4) . . ?
O41 U1 I1C 88.1(7) . . ?
N1A U1 I1A 71.6(4) . . ?
N1A U1 O1 97.4(5) . . ?
N1A U1 O21 161.1(5) . . ?
N1A U1 O41 109.3(5) . . ?
N1B U1 I1B 76.3(8) . . ?
N1B U1 O41 98.7(9) . . ?
N1C U1 I1C 73.7(9) . . ?
N1C U1 O41 103.2(11) . . ?
N1C U1 N2C 64.4(9) . . ?
N2A U1 I1A 75.2(5) . . ?
N2A U1 O1 160.3(5) . . ?
N2A U1 O21 106.1(5) . . ?
N2A U1 O41 104.2(6) . . ?
N2A U1 N1A 64.5(6) . . ?
N2B U1 I1B 76.8(8) . . ?
N2B U1 O41 160.1(5) . . ?
N2B U1 N1B 66.3(7) . . ?
N2C U1 I1C 73.6(9) . . ?
N2C U1 O41 160.0(6) . . ?
O61 U2 I1A 179.9(4) . . ?
O61 U2 I1B 89.2(4) . . ?
O61 U2 I1C 81.1(8) . . ?
O61 U2 O101 88.7(4) . . ?
O61 U2 N1B 98.0(9) . . ?
O61 U2 N1C 103.9(11) . . ?
O61 U2 N2B 160.2(5) . . ?
O61 U2 N2C 159.6(7) . . ?
O81 U2 I1A 91.0(2) . . ?
O81 U2 I1B 86.0(4) . . ?
O81 U2 I1C 168.1(8) . . ?
O81 U2 O61 88.9(4) . . ?
O81 U2 O101 88.4(4) . . ?
O81 U2 N1B 159.5(7) . . ?
O81 U2 N1C 95.9(9) . . ?
O81 U2 N2A 98.6(5) . . ?
O81 U2 N2B 102.2(9) . . ?
O81 U2 N2C 108.4(11) . . ?
O101 U2 I1A 91.3(2) . . ?
O101 U2 I1B 174.1(4) . . ?
O101 U2 I1C 97.7(8) . . ?
O101 U2 N1C 166.8(8) . . ?
O101 U2 N2C 102.4(9) . . ?
N1A U2 I1A 72.8(5) . . ?
N1A U2 O61 107.4(5) . . ?
N1A U2 O81 159.2(4) . . ?
N1A U2 O101 104.5(6) . . ?
N1A U2 N2A 65.0(6) . . ?
N1B U2 I1B 74.9(8) . . ?
N1B U2 O101 110.9(9) . . ?
N1C U2 I1C 80.5(10) . . ?
N1C U2 N2C 64.4(8) . . ?
N2A U2 I1A 74.3(5) . . ?
N2A U2 O61 105.8(6) . . ?
N2A U2 O101 164.0(5) . . ?
N2B U2 I1B 75.4(8) . . ?
N2B U2 O101 107.8(8) . . ?
N2B U2 N1B 66.3(7) . . ?
N2C U2 I1C 80.4(10) . . ?
U2 I1A U1 66.33(2) . . ?
U1 I1B U2 69.4(4) . . ?
U2 I1C U1 71.5(6) . . ?
Si1 K1 U1 64.66(7) . . ?
Si1 K1 Si2 103.62(11) . . ?
Si2 K1 U1 64.81(8) . . ?
Si3 K1 U1 65.21(9) . . ?
Si3 K1 Si1 102.76(12) . . ?
Si3 K1 Si2 103.48(12) . . ?
O1 K1 U1 37.43(15) . . ?
O1 K1 Si1 27.36(16) . . ?
O1 K1 Si2 85.02(18) . . ?
O1 K1 Si3 88.01(19) . . ?
O1 K1 O21 63.7(2) . . ?
O1 K1 O41 64.3(3) . . ?
O4 K1 U1 92.0(2) . . ?
O4 K1 Si1 27.51(19) . . ?
O4 K1 Si2 121.5(2) . . ?
O4 K1 Si3 114.1(3) . . ?
O4 K1 O1 54.9(2) . . ?
O4 K1 O21 113.4(3) . . ?
O4 K1 O41 106.0(3) . . ?
O4 K1 O44 125.1(4) . . ?
O21 K1 U1 37.48(17) . . ?
O21 K1 Si1 88.1(2) . . ?
O21 K1 Si2 27.44(18) . . ?
O21 K1 Si3 85.21(19) . . ?
O23 K1 U1 91.5(2) . . ?
O23 K1 Si1 114.5(2) . . ?
O23 K1 Si2 27.0(2) . . ?
O23 K1 Si3 121.4(2) . . ?
O23 K1 O1 105.0(3) . . ?
O23 K1 O4 120.0(3) . . ?
O23 K1 O21 54.4(3) . . ?
O23 K1 O41 112.5(3) . . ?
O23 K1 O44 114.6(4) . . ?
O41 K1 U1 37.9(2) . . ?
O41 K1 Si1 85.3(2) . . ?
O41 K1 Si2 87.6(2) . . ?
O41 K1 Si3 27.3(2) . . ?
O41 K1 O21 63.5(3) . . ?
O44 K1 U1 91.5(3) . . ?
O44 K1 Si1 125.2(3) . . ?
O44 K1 Si2 109.2(3) . . ?
O44 K1 Si3 27.9(3) . . ?
O44 K1 O1 115.4(3) . . ?
O44 K1 O21 101.6(4) . . ?
O44 K1 O41 54.4(3) . . ?
Si4 K2 U2 65.77(11) . . ?
Si4 K2 Si5 101.21(15) . . ?
Si4 K2 Si6 103.60(15) . . ?
Si5 K2 U2 64.21(8) . . ?
Si6 K2 U2 65.24(9) . . ?
Si6 K2 Si5 105.64(12) . . ?
O61 K2 U2 37.51(18) . . ?
O61 K2 Si4 28.3(2) . . ?
O61 K2 Si5 83.6(2) . . ?
O61 K2 Si6 87.4(2) . . ?
O61 K2 O101 63.3(3) . . ?
O64 K2 U2 91.0(4) . . ?
O64 K2 Si4 27.9(3) . . ?
O64 K2 Si5 125.2(3) . . ?
O64 K2 Si6 106.1(4) . . ?
O64 K2 O61 54.8(4) . . ?
O64 K2 O81 116.5(4) . . ?
O64 K2 O101 99.4(4) . . ?
O81 K2 U2 37.43(19) . . ?
O81 K2 Si4 88.8(2) . . ?
O81 K2 Si5 27.18(19) . . ?
O81 K2 Si6 85.4(2) . . ?
O81 K2 O61 64.1(3) . . ?
O81 K2 O101 64.1(3) . . ?
O83 K2 U2 91.1(2) . . ?
O83 K2 Si4 108.3(3) . . ?
O83 K2 Si5 27.8(2) . . ?
O83 K2 Si6 127.1(3) . . ?
O83 K2 O61 101.6(3) . . ?
O83 K2 O64 121.8(5) . . ?
O83 K2 O81 54.9(3) . . ?
O83 K2 O101 116.3(3) . . ?
O101 K2 U2 37.93(19) . . ?
O101 K2 Si4 85.7(2) . . ?
O101 K2 Si5 89.3(2) . . ?
O101 K2 Si6 27.4(2) . . ?
O104 K2 U2 91.5(3) . . ?
O104 K2 Si4 123.2(3) . . ?
O104 K2 Si5 114.8(3) . . ?
O104 K2 Si6 27.0(3) . . ?
O104 K2 O61 113.2(4) . . ?
O104 K2 O64 113.8(5) . . ?
O104 K2 O81 103.6(3) . . ?
O104 K2 O83 124.3(4) . . ?
O104 K2 O101 54.2(3) . . ?
O1 Si1 K1 55.3(3) . . ?
O1 Si1 O2 113.2(5) . . ?
O1 Si1 O3 115.5(5) . . ?
O1 Si1 O4 103.6(5) . . ?
O2 Si1 K1 124.7(4) . . ?
O2 Si1 O4 106.6(5) . . ?
O3 Si1 K1 127.4(4) . . ?
O3 Si1 O2 106.8(5) . . ?
O3 Si1 O4 110.9(5) . . ?
O4 Si1 K1 48.3(3) . . ?
O21 Si2 K1 57.2(3) . . ?
O21 Si2 O22 114.0(5) . . ?
O21 Si2 O23 103.8(5) . . ?
O21 Si2 O24 114.7(5) . . ?
O22 Si2 K1 126.2(4) . . ?
O22 Si2 O23 112.3(5) . . ?
O22 Si2 O24 106.2(6) . . ?
O23 Si2 K1 46.8(3) . . ?
O24 Si2 K1 126.1(4) . . ?
O24 Si2 O23 105.6(5) . . ?
O41 Si3 K1 58.0(4) . . ?
O41 Si3 O42B 101.8(14) . . ?
O41 Si3 O43A 113.3(9) . . ?
O41 Si3 O43B 121(2) . . ?
O41 Si3 O44 105.3(6) . . ?
O42A Si3 K1 127.2(7) . . ?
O42A Si3 O41 119.0(9) . . ?
O42A Si3 O43A 105.5(10) . . ?
O42A Si3 O44 116.1(9) . . ?
O42B Si3 K1 88.3(12) . . ?
O43A Si3 K1 124.4(8) . . ?
O43B Si3 K1 169(2) . . ?
O43B Si3 O42B 103(2) . . ?
O43B Si3 O44 127(2) . . ?
O44 Si3 K1 49.3(4) . . ?
O44 Si3 O42B 91.4(16) . . ?
O44 Si3 O43A 95.3(11) . . ?
O61 Si4 K2 59.0(5) . . ?
O61 Si4 O62 116.0(9) . . ?
O61 Si4 O64 106.5(7) . . ?
O62 Si4 K2 161.1(8) . . ?
O63 Si4 K2 101.9(9) . . ?
O63 Si4 O61 112.5(8) . . ?
O63 Si4 O62 96.8(12) . . ?
O63 Si4 O64 101.5(10) . . ?
O64 Si4 K2 51.1(5) . . ?
O64 Si4 O62 122.1(10) . . ?
O81 Si5 K2 54.1(3) . . ?
O81 Si5 O82 114.3(7) . . ?
O81 Si5 O83 102.8(6) . . ?
O81 Si5 O84 114.2(6) . . ?
O82 Si5 K2 128.4(6) . . ?
O82 Si5 O83 106.5(6) . . ?
O82 Si5 O84 107.6(8) . . ?
O83 Si5 K2 49.0(4) . . ?
O84 Si5 K2 123.1(6) . . ?
O84 Si5 O83 111.1(7) . . ?
O101 Si6 K2 58.3(3) . . ?
O101 Si6 O102 111.4(6) . . ?
O101 Si6 O103 115.8(7) . . ?
O101 Si6 O104 106.0(5) . . ?
O102 Si6 K2 125.6(5) . . ?
O103 Si6 K2 129.0(6) . . ?
O103 Si6 O102 104.3(8) . . ?
O104 Si6 K2 48.4(4) . . ?
O104 Si6 O102 103.0(7) . . ?
O104 Si6 O103 115.8(8) . . ?
U1 O1 K1 89.8(3) . . ?
Si1 O1 U1 170.1(5) . . ?
Si1 O1 K1 97.3(4) . . ?
C1 O2 Si1 132.0(9) . . ?
C5 O3 Si1 136.5(9) . . ?
Si1 O4 K1 104.2(4) . . ?
C9 O4 K1 123.6(8) . . ?
C9 O4 Si1 131.8(9) . . ?
U1 O21 K1 87.9(3) . . ?
Si2 O21 U1 172.8(6) . . ?
Si2 O21 K1 95.4(4) . . ?
C21 O22 Si2 134.2(10) . . ?
Si2 O23 K1 106.3(4) . . ?
C25 O23 K1 121.8(8) . . ?
C25 O23 Si2 131.4(8) . . ?
C29 O24 Si2 132.5(11) . . ?
U1 O41 K1 88.0(3) . . ?
Si3 O41 U1 175.5(7) . . ?
Si3 O41 K1 94.7(5) . . ?
C41 O42A Si3 130.1(12) . . ?
C41 O42B Si3 129(3) . . ?
C45 O43A Si3 133(2) . . ?
Si3 O43B C45 124(4) . . ?
Si3 O44 K1 102.9(5) . . ?
C49 O44 K1 120.4(12) . . ?
C49 O44 Si3 134.8(12) . . ?
U2 O61 K2 88.0(3) . . ?
Si4 O61 U2 176.3(7) . . ?
Si4 O61 K2 92.7(5) . . ?
C61 O62 Si4 130.7(18) . . ?
C65 O63 Si4 141.6(19) . . ?
Si4 O64 K2 101.1(6) . . ?
C69 O64 K2 120.8(15) . . ?
C69 O64 Si4 133.1(14) . . ?
U2 O81 K2 90.2(3) . . ?
Si5 O81 U2 164.7(6) . . ?
Si5 O81 K2 98.7(4) . . ?
C81 O82 Si5 133.3(14) . . ?
Si5 O83 K2 103.1(5) . . ?
C85 O83 K2 125.0(10) . . ?
C85 O83 Si5 131.3(11) . . ?
C89 O84 Si5 135.9(13) . . ?
U2 O101 K2 87.5(3) . . ?
Si6 O101 U2 173.6(6) . . ?
Si6 O101 K2 94.3(4) . . ?
C101 O102 Si6 135.1(15) . . ?
C105 O103 Si6 132.1(15) . . ?
Si6 O104 K2 104.6(5) . . ?
C109 O104 K2 120.9(10) . . ?
C109 O104 Si6 134.4(11) . . ?
U2 N1A U1 110.8(6) . . ?
U1 N1B U2 105.7(6) . . ?
U1 N1C U2 105.0(7) . . ?
U1 N2A U2 110.1(7) . . ?
U1 N2B U2 105.8(6) . . ?
U1 N2C U2 104.9(7) . . ?
O2 C1 C2 107.6(15) . . ?
O2 C1 C3 113.0(13) . . ?
O2 C1 C4 107.3(14) . . ?
C2 C1 C3 112.9(17) . . ?
C2 C1 C4 109.1(18) . . ?
C3 C1 C4 106.7(17) . . ?
C1 C2 H2A 109.5 . . ?
C1 C2 H2B 109.5 . . ?
C1 C2 H2C 109.5 . . ?
H2A C2 H2B 109.5 . . ?
H2A C2 H2C 109.5 . . ?
H2B C2 H2C 109.5 . . ?
C1 C3 H3A 109.5 . . ?
C1 C3 H3B 109.5 . . ?
C1 C3 H3C 109.5 . . ?
H3A C3 H3B 109.5 . . ?
H3A C3 H3C 109.5 . . ?
H3B C3 H3C 109.5 . . ?
C1 C4 H4A 109.5 . . ?
C1 C4 H4B 109.5 . . ?
C1 C4 H4C 109.5 . . ?
H4A C4 H4B 109.5 . . ?
H4A C4 H4C 109.5 . . ?
H4B C4 H4C 109.5 . . ?
O3 C5 C6 108.2(13) . . ?
O3 C5 C7 107.1(12) . . ?
O3 C5 C8 111.6(13) . . ?
C6 C5 C7 110.8(15) . . ?
C8 C5 C6 109.8(14) . . ?
C8 C5 C7 109.4(15) . . ?
C5 C6 H6A 109.5 . . ?
C5 C6 H6B 109.5 . . ?
C5 C6 H6C 109.5 . . ?
H6A C6 H6B 109.5 . . ?
H6A C6 H6C 109.5 . . ?
H6B C6 H6C 109.5 . . ?
C5 C7 H7A 109.5 . . ?
C5 C7 H7B 109.5 . . ?
C5 C7 H7C 109.5 . . ?
H7A C7 H7B 109.5 . . ?
H7A C7 H7C 109.5 . . ?
H7B C7 H7C 109.5 . . ?
C5 C8 H8A 109.5 . . ?
C5 C8 H8B 109.5 . . ?
C5 C8 H8C 109.5 . . ?
H8A C8 H8B 109.5 . . ?
H8A C8 H8C 109.5 . . ?
H8B C8 H8C 109.5 . . ?
O4 C9 C10 111.4(12) . . ?
O4 C9 C11 106.3(13) . . ?
O4 C9 C12 107.5(13) . . ?
C11 C9 C10 112.0(16) . . ?
C11 C9 C12 111.8(16) . . ?
C12 C9 C10 107.7(15) . . ?
C9 C10 H10A 109.5 . . ?
C9 C10 H10B 109.5 . . ?
C9 C10 H10C 109.5 . . ?
H10A C10 H10B 109.5 . . ?
H10A C10 H10C 109.5 . . ?
H10B C10 H10C 109.5 . . ?
C9 C11 H11A 109.5 . . ?
C9 C11 H11B 109.5 . . ?
C9 C11 H11C 109.5 . . ?
H11A C11 H11B 109.5 . . ?
H11A C11 H11C 109.5 . . ?
H11B C11 H11C 109.5 . . ?
C9 C12 H12A 109.5 . . ?
C9 C12 H12B 109.5 . . ?
C9 C12 H12C 109.5 . . ?
H12A C12 H12B 109.5 . . ?
H12A C12 H12C 109.5 . . ?
H12B C12 H12C 109.5 . . ?
O22 C21 C22 110.2(16) . . ?
O22 C21 C23 107.0(13) . . ?
O22 C21 C24 109.6(14) . . ?
C22 C21 C23 114.1(17) . . ?
C22 C21 C24 107.6(16) . . ?
C23 C21 C24 108.3(17) . . ?
C21 C22 H22A 109.5 . . ?
C21 C22 H22B 109.5 . . ?
C21 C22 H22C 109.5 . . ?
H22A C22 H22B 109.5 . . ?
H22A C22 H22C 109.5 . . ?
H22B C22 H22C 109.5 . . ?
C21 C23 H23A 109.5 . . ?
C21 C23 H23B 109.5 . . ?
C21 C23 H23C 109.5 . . ?
H23A C23 H23B 109.5 . . ?
H23A C23 H23C 109.5 . . ?
H23B C23 H23C 109.5 . . ?
C21 C24 H24A 109.5 . . ?
C21 C24 H24B 109.5 . . ?
C21 C24 H24C 109.5 . . ?
H24A C24 H24B 109.5 . . ?
H24A C24 H24C 109.5 . . ?
H24B C24 H24C 109.5 . . ?
O23 C25 C26 109.3(12) . . ?
O23 C25 C27 105.4(11) . . ?
O23 C25 C28 108.8(11) . . ?
C27 C25 C26 111.1(12) . . ?
C28 C25 C26 110.9(13) . . ?
C28 C25 C27 111.2(13) . . ?
C25 C26 H26A 109.5 . . ?
C25 C26 H26B 109.5 . . ?
C25 C26 H26C 109.5 . . ?
H26A C26 H26B 109.5 . . ?
H26A C26 H26C 109.5 . . ?
H26B C26 H26C 109.5 . . ?
C25 C27 H27A 109.5 . . ?
C25 C27 H27B 109.5 . . ?
C25 C27 H27C 109.5 . . ?
H27A C27 H27B 109.5 . . ?
H27A C27 H27C 109.5 . . ?
H27B C27 H27C 109.5 . . ?
C25 C28 H28A 109.5 . . ?
C25 C28 H28B 109.5 . . ?
C25 C28 H28C 109.5 . . ?
H28A C28 H28B 109.5 . . ?
H28A C28 H28C 109.5 . . ?
H28B C28 H28C 109.5 . . ?
O24 C29 C30 111.2(13) . . ?
O24 C29 C31 103.3(14) . . ?
O24 C29 C32 108.5(13) . . ?
C30 C29 C32 110.1(16) . . ?
C31 C29 C30 112.3(17) . . ?
C31 C29 C32 111.2(16) . . ?
C29 C30 H30A 109.5 . . ?
C29 C30 H30B 109.5 . . ?
C29 C30 H30C 109.5 . . ?
H30A C30 H30B 109.5 . . ?
H30A C30 H30C 109.5 . . ?
H30B C30 H30C 109.5 . . ?
C29 C31 H31A 109.5 . . ?
C29 C31 H31B 109.5 . . ?
C29 C31 H31C 109.5 . . ?
H31A C31 H31B 109.5 . . ?
H31A C31 H31C 109.5 . . ?
H31B C31 H31C 109.5 . . ?
C29 C32 H32A 109.5 . . ?
C29 C32 H32B 109.5 . . ?
C29 C32 H32C 109.5 . . ?
H32A C32 H32B 109.5 . . ?
H32A C32 H32C 109.5 . . ?
H32B C32 H32C 109.5 . . ?
O42A C41 C43 100.5(17) . . ?
O42A C41 C44A 109.9(18) . . ?
O42B C41 C42 118(3) . . ?
O42B C41 C43 123(3) . . ?
O42B C41 C44B 101(3) . . ?
C42 C41 O42A 99.9(16) . . ?
C42 C41 C43 114.3(17) . . ?
C42 C41 C44A 117.8(19) . . ?
C42 C41 C44B 91(3) . . ?
C43 C41 C44B 101(3) . . ?
C44A C41 C43 112.0(19) . . ?
C41 C42 H42A 109.5 . . ?
C41 C42 H42B 109.5 . . ?
C41 C42 H42C 109.5 . . ?
H42A C42 H42B 109.5 . . ?
H42A C42 H42C 109.5 . . ?
H42B C42 H42C 109.5 . . ?
C41 C43 H43A 109.5 . . ?
C41 C43 H43B 109.5 . . ?
C41 C43 H43C 109.5 . . ?
H43A C43 H43B 109.5 . . ?
H43A C43 H43C 109.5 . . ?
H43B C43 H43C 109.5 . . ?
C41 C44A H44A 109.5 . . ?
C41 C44A H44B 109.5 . . ?
C41 C44A H44C 109.5 . . ?
H44A C44A H44B 109.5 . . ?
H44A C44A H44C 109.5 . . ?
H44B C44A H44C 109.5 . . ?
C41 C44B H44D 109.5 . . ?
C41 C44B H44E 109.5 . . ?
C41 C44B H44F 109.5 . . ?
H44D C44B H44E 109.5 . . ?
H44D C44B H44F 109.5 . . ?
H44E C44B H44F 109.5 . . ?
O43A C45 C46 109(2) . . ?
O43A C45 C47 121(2) . . ?
O43A C45 C48 98(2) . . ?
C46 C45 O43B 96(3) . . ?
C46 C45 C47 113.6(19) . . ?
C46 C45 C48 108.4(18) . . ?
C47 C45 O43B 87(2) . . ?
C47 C45 C48 105.3(15) . . ?
C48 C45 O43B 145(3) . . ?
C45 C46 H46A 109.5 . . ?
C45 C46 H46B 109.5 . . ?
C45 C46 H46C 109.5 . . ?
H46A C46 H46B 109.5 . . ?
H46A C46 H46C 109.5 . . ?
H46B C46 H46C 109.5 . . ?
C45 C47 H47A 109.5 . . ?
C45 C47 H47B 109.5 . . ?
C45 C47 H47C 109.5 . . ?
H47A C47 H47B 109.5 . . ?
H47A C47 H47C 109.5 . . ?
H47B C47 H47C 109.5 . . ?
C45 C48 H48A 109.5 . . ?
C45 C48 H48B 109.5 . . ?
C45 C48 H48C 109.5 . . ?
H48A C48 H48B 109.5 . . ?
H48A C48 H48C 109.5 . . ?
H48B C48 H48C 109.5 . . ?
O44 C49 C50 112.7(18) . . ?
O44 C49 C51 109(2) . . ?
O44 C49 C52 103.5(17) . . ?
C50 C49 C52 112(2) . . ?
C51 C49 C50 112(2) . . ?
C51 C49 C52 107(2) . . ?
C49 C50 H50A 109.5 . . ?
C49 C50 H50B 109.5 . . ?
C49 C50 H50C 109.5 . . ?
H50A C50 H50B 109.5 . . ?
H50A C50 H50C 109.5 . . ?
H50B C50 H50C 109.5 . . ?
C49 C51 H51A 109.5 . . ?
C49 C51 H51B 109.5 . . ?
C49 C51 H51C 109.5 . . ?
H51A C51 H51B 109.5 . . ?
H51A C51 H51C 109.5 . . ?
H51B C51 H51C 109.5 . . ?
C49 C52 H52A 109.5 . . ?
C49 C52 H52B 109.5 . . ?
C49 C52 H52C 109.5 . . ?
H52A C52 H52B 109.5 . . ?
H52A C52 H52C 109.5 . . ?
H52B C52 H52C 109.5 . . ?
O62 C61 C62 96(3) . . ?
C63 C61 O62 114(2) . . ?
C63 C61 C62 106(3) . . ?
C63 C61 C64 113(3) . . ?
C64 C61 O62 117(3) . . ?
C64 C61 C62 109(2) . . ?
C61 C62 H62A 109.5 . . ?
C61 C62 H62B 109.5 . . ?
C61 C62 H62C 109.5 . . ?
H62A C62 H62B 109.5 . . ?
H62A C62 H62C 109.5 . . ?
H62B C62 H62C 109.5 . . ?
C61 C63 H1C 109.5 . . ?
C61 C63 H63A 109.5 . . ?
C61 C63 H63B 109.5 . . ?
H1C C63 H63A 109.5 . . ?
H1C C63 H63B 109.5 . . ?
H63A C63 H63B 109.5 . . ?
C61 C64 H64A 109.5 . . ?
C61 C64 H64B 109.5 . . ?
C61 C64 H64C 109.5 . . ?
H64A C64 H64B 109.5 . . ?
H64A C64 H64C 109.5 . . ?
H64B C64 H64C 109.5 . . ?
O63 C65 C66 114(3) . . ?
O63 C65 C67 111(3) . . ?
O63 C65 C68 114(2) . . ?
C66 C65 C67 97(2) . . ?
C68 C65 C66 116(3) . . ?
C68 C65 C67 103(3) . . ?
C65 C66 H66A 109.5 . . ?
C65 C66 H66B 109.5 . . ?
C65 C66 H66C 109.5 . . ?
H66A C66 H66B 109.5 . . ?
H66A C66 H66C 109.5 . . ?
H66B C66 H66C 109.5 . . ?
C65 C67 H67A 109.5 . . ?
C65 C67 H67B 109.5 . . ?
C65 C67 H67C 109.5 . . ?
H67A C67 H67B 109.5 . . ?
H67A C67 H67C 109.5 . . ?
H67B C67 H67C 109.5 . . ?
C65 C68 H68A 109.5 . . ?
C65 C68 H68B 109.5 . . ?
C65 C68 H68C 109.5 . . ?
H68A C68 H68B 109.5 . . ?
H68A C68 H68C 109.5 . . ?
H68B C68 H68C 109.5 . . ?
O64 C69 C70 105.6(18) . . ?
O64 C69 C71 106.1(19) . . ?
O64 C69 C72 115(2) . . ?
C70 C69 C71 109(2) . . ?
C72 C69 C70 110.6(19) . . ?
C72 C69 C71 110(2) . . ?
C69 C70 H70A 109.5 . . ?
C69 C70 H70B 109.5 . . ?
C69 C70 H70C 109.5 . . ?
H70A C70 H70B 109.5 . . ?
H70A C70 H70C 109.5 . . ?
H70B C70 H70C 109.5 . . ?
C69 C71 H71A 109.5 . . ?
C69 C71 H71B 109.5 . . ?
C69 C71 H71C 109.5 . . ?
H71A C71 H71B 109.5 . . ?
H71A C71 H71C 109.5 . . ?
H71B C71 H71C 109.5 . . ?
C69 C72 H72A 109.5 . . ?
C69 C72 H72B 109.5 . . ?
C69 C72 H72C 109.5 . . ?
H72A C72 H72B 109.5 . . ?
H72A C72 H72C 109.5 . . ?
H72B C72 H72C 109.5 . . ?
O82 C81 C82 111.5(18) . . ?
O82 C81 C83 109(2) . . ?
O82 C81 C84 103.7(18) . . ?
C82 C81 C84 109(2) . . ?
C83 C81 C82 115(2) . . ?
C83 C81 C84 108(2) . . ?
C81 C82 H82A 109.5 . . ?
C81 C82 H82B 109.5 . . ?
C81 C82 H82C 109.5 . . ?
H82A C82 H82B 109.5 . . ?
H82A C82 H82C 109.5 . . ?
H82B C82 H82C 109.5 . . ?
C81 C83 H83A 109.5 . . ?
C81 C83 H83B 109.5 . . ?
C81 C83 H83C 109.5 . . ?
H83A C83 H83B 109.5 . . ?
H83A C83 H83C 109.5 . . ?
H83B C83 H83C 109.5 . . ?
C81 C84 H84A 109.5 . . ?
C81 C84 H84B 109.5 . . ?
C81 C84 H84C 109.5 . . ?
H84A C84 H84B 109.5 . . ?
H84A C84 H84C 109.5 . . ?
H84B C84 H84C 109.5 . . ?
O83 C85 C86 105.2(15) . . ?
O83 C85 C87 109.4(16) . . ?
C86 C85 C87 107.6(19) . . ?
C88 C85 O83 110.0(19) . . ?
C88 C85 C86 111.0(19) . . ?
C88 C85 C87 113(2) . . ?
C85 C86 H86A 109.5 . . ?
C85 C86 H86B 109.5 . . ?
C85 C86 H86C 109.5 . . ?
H86A C86 H86B 109.5 . . ?
H86A C86 H86C 109.5 . . ?
H86B C86 H86C 109.5 . . ?
C85 C87 H87A 109.5 . . ?
C85 C87 H87B 109.5 . . ?
C85 C87 H87C 109.5 . . ?
H87A C87 H87B 109.5 . . ?
H87A C87 H87C 109.5 . . ?
H87B C87 H87C 109.5 . . ?
C85 C88 H88A 109.5 . . ?
C85 C88 H88B 109.5 . . ?
C85 C88 H88C 109.5 . . ?
H88A C88 H88B 109.5 . . ?
H88A C88 H88C 109.5 . . ?
H88B C88 H88C 109.5 . . ?
O84 C89 C90 107(2) . . ?
O84 C89 C91 113.4(19) . . ?
O84 C89 C92 106(2) . . ?
C91 C89 C90 108(2) . . ?
C91 C89 C92 118(2) . . ?
C92 C89 C90 104(2) . . ?
C89 C90 H90A 109.5 . . ?
C89 C90 H90B 109.5 . . ?
C89 C90 H90C 109.5 . . ?
H90A C90 H90B 109.5 . . ?
H90A C90 H90C 109.5 . . ?
H90B C90 H90C 109.5 . . ?
C89 C91 H91A 109.5 . . ?
C89 C91 H91B 109.5 . . ?
C89 C91 H91C 109.5 . . ?
H91A C91 H91B 109.5 . . ?
H91A C91 H91C 109.5 . . ?
H91B C91 H91C 109.5 . . ?
C89 C92 H92A 109.5 . . ?
C89 C92 H92B 109.5 . . ?
C89 C92 H92C 109.5 . . ?
H92A C92 H92B 109.5 . . ?
H92A C92 H92C 109.5 . . ?
H92B C92 H92C 109.5 . . ?
O102 C101 C102 114.4(16) . . ?
O102 C101 C103 110.0(16) . . ?
O102 C101 C104 105.6(19) . . ?
C103 C101 C102 110.2(19) . . ?
C103 C101 C104 104.8(19) . . ?
C104 C101 C102 111.3(18) . . ?
C101 C102 H10D 109.5 . . ?
C101 C102 H10E 109.5 . . ?
C101 C102 H10F 109.5 . . ?
H10D C102 H10E 109.5 . . ?
H10D C102 H10F 109.5 . . ?
H10E C102 H10F 109.5 . . ?
C101 C103 H10G 109.5 . . ?
C101 C103 H10H 109.5 . . ?
C101 C103 H10I 109.5 . . ?
H10G C103 H10H 109.5 . . ?
H10G C103 H10I 109.5 . . ?
H10H C103 H10I 109.5 . . ?
C101 C104 H10J 109.5 . . ?
C101 C104 H10K 109.5 . . ?
C101 C104 H10L 109.5 . . ?
H10J C104 H10K 109.5 . . ?
H10J C104 H10L 109.5 . . ?
H10K C104 H10L 109.5 . . ?
O103 C105 C107 103.2(19) . . ?
O103 C105 C108 102.3(19) . . ?
C106 C105 O103 116(2) . . ?
C106 C105 C107 112(2) . . ?
C106 C105 C108 112(2) . . ?
C107 C105 C108 110(2) . . ?
C105 C106 H10M 109.5 . . ?
C105 C106 H10N 109.5 . . ?
C105 C106 H10O 109.5 . . ?
H10M C106 H10N 109.5 . . ?
H10M C106 H10O 109.5 . . ?
H10N C106 H10O 109.5 . . ?
C105 C107 H10P 109.5 . . ?
C105 C107 H10Q 109.5 . . ?
C105 C107 H10R 109.5 . . ?
H10P C107 H10Q 109.5 . . ?
H10P C107 H10R 109.5 . . ?
H10Q C107 H10R 109.5 . . ?
C105 C108 H10S 109.5 . . ?
C105 C108 H10T 109.5 . . ?
C105 C108 H10U 109.5 . . ?
H10S C108 H10T 109.5 . . ?
H10S C108 H10U 109.5 . . ?
H10T C108 H10U 109.5 . . ?
O104 C109 C110 107.8(15) . . ?
O104 C109 C111 110.7(17) . . ?
O104 C109 C112 109.4(17) . . ?
C110 C109 C112 104.0(17) . . ?
C111 C109 C110 115(2) . . ?
C111 C109 C112 109.3(18) . . ?
C109 C110 H11D 109.5 . . ?
C109 C110 H11E 109.5 . . ?
C109 C110 H11F 109.5 . . ?
H11D C110 H11E 109.5 . . ?
H11D C110 H11F 109.5 . . ?
H11E C110 H11F 109.5 . . ?
C109 C111 H11G 109.5 . . ?
C109 C111 H11H 109.5 . . ?
C109 C111 H11I 109.5 . . ?
H11G C111 H11H 109.5 . . ?
H11G C111 H11I 109.5 . . ?
H11H C111 H11I 109.5 . . ?
C109 C112 H11J 109.5 . . ?
C109 C112 H11K 109.5 . . ?
C109 C112 H11L 109.5 . . ?
H11J C112 H11K 109.5 . . ?
H11J C112 H11L 109.5 . . ?
H11K C112 H11L 109.5 . . ?

loop_
_geom_bond_atom_site_label_1
_geom_bond_atom_site_label_2
_geom_bond_distance
_geom_bond_site_symmetry_2
_geom_bond_publ_flag
U1 I1A 3.1988(10) . ?
U1 I1B 3.037(18) . ?
U1 I1C 3.14(3) . ?
U1 O1 2.183(8) . ?
U1 O21 2.186(9) . ?
U1 O41 2.210(10) . ?
U1 N1A 2.180(14) . ?
U1 N1B 2.194(14) . ?
U1 N1C 2.205(14) . ?
U1 N2A 2.093(15) . ?
U1 N2B 2.193(14) . ?
U1 N2C 2.206(14) . ?
U2 I1A 3.1962(10) . ?
U2 I1B 3.104(18) . ?
U2 I1C 2.83(3) . ?
U2 O61 2.181(9) . ?
U2 O81 2.176(9) . ?
U2 O101 2.203(10) . ?
U2 N1A 2.070(14) . ?
U2 N1B 2.194(14) . ?
U2 N1C 2.205(14) . ?
U2 N2A 2.175(15) . ?
U2 N2B 2.193(14) . ?
U2 N2C 2.206(14) . ?
K1 Si1 3.449(4) . ?
K1 Si2 3.468(4) . ?
K1 Si3 3.421(5) . ?
K1 O1 2.860(9) . ?
K1 O4 2.655(9) . ?
K1 O21 2.929(9) . ?
K1 O23 2.632(9) . ?
K1 O41 2.910(11) . ?
K1 O44 2.660(11) . ?
K2 Si4 3.397(6) . ?
K2 Si5 3.457(5) . ?
K2 Si6 3.426(5) . ?
K2 O61 2.915(13) . ?
K2 O64 2.692(15) . ?
K2 O81 2.834(10) . ?
K2 O83 2.680(12) . ?
K2 O101 2.922(9) . ?
K2 O104 2.646(11) . ?
Si1 O1 1.598(8) . ?
Si1 O2 1.621(10) . ?
Si1 O3 1.615(10) . ?
Si1 O4 1.644(9) . ?
Si2 O21 1.605(9) . ?
Si2 O22 1.615(10) . ?
Si2 O23 1.640(10) . ?
Si2 O24 1.615(10) . ?
Si3 O41 1.574(11) . ?
Si3 O42A 1.553(18) . ?
Si3 O42B 1.82(5) . ?
Si3 O43A 1.68(2) . ?
Si3 O43B 1.58(4) . ?
Si3 O44 1.640(13) . ?
Si4 O61 1.612(10) . ?
Si4 O62 1.635(18) . ?
Si4 O63 1.586(17) . ?
Si4 O64 1.617(16) . ?
Si5 O81 1.598(10) . ?
Si5 O82 1.613(14) . ?
Si5 O83 1.658(10) . ?
Si5 O84 1.628(13) . ?
Si6 O101 1.582(10) . ?
Si6 O102 1.651(13) . ?
Si6 O103 1.618(14) . ?
Si6 O104 1.608(12) . ?
O2 C1 1.457(17) . ?
O3 C5 1.438(18) . ?
O4 C9 1.456(16) . ?
O22 C21 1.452(19) . ?
O23 C25 1.458(15) . ?
O24 C29 1.463(17) . ?
O42A C41 1.50(3) . ?
O42B C41 1.24(5) . ?
O43A C45 1.37(3) . ?
O43B C45 1.60(5) . ?
O44 C49 1.41(2) . ?
O62 C61 1.51(3) . ?
O63 C65 1.34(3) . ?
O64 C69 1.43(2) . ?
O82 C81 1.43(2) . ?
O83 C85 1.43(2) . ?
O84 C89 1.42(3) . ?
O102 C101 1.38(2) . ?
O103 C105 1.42(3) . ?
O104 C109 1.43(2) . ?
C1 C2 1.46(3) . ?
C1 C3 1.49(2) . ?
C1 C4 1.50(3) . ?
C2 H2A 0.9800 . ?
C2 H2B 0.9800 . ?
C2 H2C 0.9800 . ?
C3 H3A 0.9800 . ?
C3 H3B 0.9800 . ?
C3 H3C 0.9800 . ?
C4 H4A 0.9800 . ?
C4 H4B 0.9800 . ?
C4 H4C 0.9800 . ?
C5 C6 1.51(2) . ?
C5 C7 1.52(2) . ?
C5 C8 1.48(2) . ?
C6 H6A 0.9800 . ?
C6 H6B 0.9800 . ?
C6 H6C 0.9800 . ?
C7 H7A 0.9800 . ?
C7 H7B 0.9800 . ?
C7 H7C 0.9800 . ?
C8 H8A 0.9800 . ?
C8 H8B 0.9800 . ?
C8 H8C 0.9800 . ?
C9 C10 1.53(2) . ?
C9 C11 1.48(2) . ?
C9 C12 1.48(2) . ?
C10 H10A 0.9800 . ?
C10 H10B 0.9800 . ?
C10 H10C 0.9800 . ?
C11 H11A 0.9800 . ?
C11 H11B 0.9800 . ?
C11 H11C 0.9800 . ?
C12 H12A 0.9800 . ?
C12 H12B 0.9800 . ?
C12 H12C 0.9800 . ?
C21 C22 1.48(3) . ?
C21 C23 1.50(2) . ?
C21 C24 1.57(3) . ?
C22 H22A 0.9800 . ?
C22 H22B 0.9800 . ?
C22 H22C 0.9800 . ?
C23 H23A 0.9800 . ?
C23 H23B 0.9800 . ?
C23 H23C 0.9800 . ?
C24 H24A 0.9800 . ?
C24 H24B 0.9800 . ?
C24 H24C 0.9800 . ?
C25 C26 1.52(2) . ?
C25 C27 1.52(2) . ?
C25 C28 1.50(2) . ?
C26 H26A 0.9800 . ?
C26 H26B 0.9800 . ?
C26 H26C 0.9800 . ?
C27 H27A 0.9800 . ?
C27 H27B 0.9800 . ?
C27 H27C 0.9800 . ?
C28 H28A 0.9800 . ?
C28 H28B 0.9800 . ?
C28 H28C 0.9800 . ?
C29 C30 1.49(3) . ?
C29 C31 1.48(3) . ?
C29 C32 1.50(2) . ?
C30 H30A 0.9800 . ?
C30 H30B 0.9800 . ?
C30 H30C 0.9800 . ?
C31 H31A 0.9800 . ?
C31 H31B 0.9800 . ?
C31 H31C 0.9800 . ?
C32 H32A 0.9800 . ?
C32 H32B 0.9800 . ?
C32 H32C 0.9800 . ?
C41 C42 1.499(19) . ?
C41 C43 1.53(2) . ?
C41 C44A 1.51(2) . ?
C41 C44B 1.56(3) . ?
C42 H42A 0.9800 . ?
C42 H42B 0.9800 . ?
C42 H42C 0.9800 . ?
C43 H43A 0.9800 . ?
C43 H43B 0.9800 . ?
C43 H43C 0.9800 . ?
C44A H44A 0.9800 . ?
C44A H44B 0.9800 . ?
C44A H44C 0.9800 . ?
C44B H44D 0.9800 . ?
C44B H44E 0.9800 . ?
C44B H44F 0.9800 . ?
C45 C46 1.48(2) . ?
C45 C47 1.49(2) . ?
C45 C48 1.57(2) . ?
C46 H46A 0.9800 . ?
C46 H46B 0.9800 . ?
C46 H46C 0.9800 . ?
C47 H47A 0.9800 . ?
C47 H47B 0.9800 . ?
C47 H47C 0.9800 . ?
C48 H48A 0.9800 . ?
C48 H48B 0.9800 . ?
C48 H48C 0.9800 . ?
C49 C50 1.48(3) . ?
C49 C51 1.44(3) . ?
C49 C52 1.51(3) . ?
C50 H50A 0.9800 . ?
C50 H50B 0.9800 . ?
C50 H50C 0.9800 . ?
C51 H51A 0.9800 . ?
C51 H51B 0.9800 . ?
C51 H51C 0.9800 . ?
C52 H52A 0.9800 . ?
C52 H52B 0.9800 . ?
C52 H52C 0.9800 . ?
C61 C62 1.59(4) . ?
C61 C63 1.47(4) . ?
C61 C64 1.49(4) . ?
C62 H62A 0.9800 . ?
C62 H62B 0.9800 . ?
C62 H62C 0.9800 . ?
C63 H1C 0.9800 . ?
C63 H63A 0.9800 . ?
C63 H63B 0.9800 . ?
C64 H64A 0.9800 . ?
C64 H64B 0.9800 . ?
C64 H64C 0.9800 . ?
C65 C66 1.48(4) . ?
C65 C67 1.56(5) . ?
C65 C68 1.42(4) . ?
C66 H66A 0.9800 . ?
C66 H66B 0.9800 . ?
C66 H66C 0.9800 . ?
C67 H67A 0.9800 . ?
C67 H67B 0.9800 . ?
C67 H67C 0.9800 . ?
C68 H68A 0.9800 . ?
C68 H68B 0.9800 . ?
C68 H68C 0.9800 . ?
C69 C70 1.54(3) . ?
C69 C71 1.58(4) . ?
C69 C72 1.49(3) . ?
C70 H70A 0.9800 . ?
C70 H70B 0.9800 . ?
C70 H70C 0.9800 . ?
C71 H71A 0.9800 . ?
C71 H71B 0.9800 . ?
C71 H71C 0.9800 . ?
C72 H72A 0.9800 . ?
C72 H72B 0.9800 . ?
C72 H72C 0.9800 . ?
C81 C82 1.47(3) . ?
C81 C83 1.47(4) . ?
C81 C84 1.53(3) . ?
C82 H82A 0.9800 . ?
C82 H82B 0.9800 . ?
C82 H82C 0.9800 . ?
C83 H83A 0.9800 . ?
C83 H83B 0.9800 . ?
C83 H83C 0.9800 . ?
C84 H84A 0.9800 . ?
C84 H84B 0.9800 . ?
C84 H84C 0.9800 . ?
C85 C86 1.51(3) . ?
C85 C87 1.55(3) . ?
C85 C88 1.43(3) . ?
C86 H86A 0.9800 . ?
C86 H86B 0.9800 . ?
C86 H86C 0.9800 . ?
C87 H87A 0.9800 . ?
C87 H87B 0.9800 . ?
C87 H87C 0.9800 . ?
C88 H88A 0.9800 . ?
C88 H88B 0.9800 . ?
C88 H88C 0.9800 . ?
C89 C90 1.54(3) . ?
C89 C91 1.47(3) . ?
C89 C92 1.49(3) . ?
C90 H90A 0.9800 . ?
C90 H90B 0.9800 . ?
C90 H90C 0.9800 . ?
C91 H91A 0.9800 . ?
C91 H91B 0.9800 . ?
C91 H91C 0.9800 . ?
C92 H92A 0.9800 . ?
C92 H92B 0.9800 . ?
C92 H92C 0.9800 . ?
C101 C102 1.56(3) . ?
C101 C103 1.49(3) . ?
C101 C104 1.49(3) . ?
C102 H10D 0.9800 . ?
C102 H10E 0.9800 . ?
C102 H10F 0.9800 . ?
C103 H10G 0.9800 . ?
C103 H10H 0.9800 . ?
C103 H10I 0.9800 . ?
C104 H10J 0.9800 . ?
C104 H10K 0.9800 . ?
C104 H10L 0.9800 . ?
C105 C106 1.40(3) . ?
C105 C107 1.53(3) . ?
C105 C108 1.56(3) . ?
C106 H10M 0.9800 . ?
C106 H10N 0.9800 . ?
C106 H10O 0.9800 . ?
C107 H10P 0.9800 . ?
C107 H10Q 0.9800 . ?
C107 H10R 0.9800 . ?
C108 H10S 0.9800 . ?
C108 H10T 0.9800 . ?
C108 H10U 0.9800 . ?
C109 C110 1.48(3) . ?
C109 C111 1.44(3) . ?
C109 C112 1.60(3) . ?
C110 H11D 0.9800 . ?
C110 H11E 0.9800 . ?
C110 H11F 0.9800 . ?
C111 H11G 0.9800 . ?
C111 H11H 0.9800 . ?
C111 H11I 0.9800 . ?
C112 H11J 0.9800 . ?
C112 H11K 0.9800 . ?
C112 H11L 0.9800 . ?

loop_
_geom_torsion_atom_site_label_1
_geom_torsion_atom_site_label_2
_geom_torsion_atom_site_label_3
_geom_torsion_atom_site_label_4
_geom_torsion
_geom_torsion_site_symmetry_1
_geom_torsion_site_symmetry_2
_geom_torsion_site_symmetry_3
_geom_torsion_site_symmetry_4
_geom_torsion_publ_flag
K1 Si1 O2 C1 136.1(12) . . . . ?
K1 Si1 O3 C5 -26.1(15) . . . . ?
K1 Si1 O4 C9 172.7(15) . . . . ?
K1 Si2 O22 C21 -23.6(17) . . . . ?
K1 Si2 O23 C25 171.9(13) . . . . ?
K1 Si2 O24 C29 160.0(11) . . . . ?
K1 Si3 O42A C41 -27(2) . . . . ?
K1 Si3 O42B C41 -144(4) . . . . ?
K1 Si3 O43A C45 146(2) . . . . ?
K1 Si3 O43B C45 12(15) . . . . ?
K1 Si3 O44 C49 -163(2) . . . . ?
K1 O4 C9 C10 -170.8(11) . . . . ?
K1 O4 C9 C11 -48.6(17) . . . . ?
K1 O4 C9 C12 71.3(16) . . . . ?
K1 O23 C25 C26 -145.8(9) . . . . ?
K1 O23 C25 C27 -26.3(14) . . . . ?
K1 O23 C25 C28 93.0(12) . . . . ?
K1 O44 C49 C50 -153.8(17) . . . . ?
K1 O44 C49 C51 81(2) . . . . ?
K1 O44 C49 C52 -33(2) . . . . ?
K2 Si4 O62 C61 14(4) . . . . ?
K2 Si4 O63 C65 -113(4) . . . . ?
K2 Si4 O64 C69 -154(3) . . . . ?
K2 Si5 O81 U2 -125(2) . . . . ?
K2 Si5 O82 C81 144.8(18) . . . . ?
K2 Si5 O83 C85 171(2) . . . . ?
K2 Si5 O84 C89 -21(2) . . . . ?
K2 Si6 O102 C101 154.5(16) . . . . ?
K2 Si6 O103 C105 -24(2) . . . . ?
K2 Si6 O104 C109 -179(2) . . . . ?
K2 O64 C69 C70 83(2) . . . . ?
K2 O64 C69 C71 -33(2) . . . . ?
K2 O64 C69 C72 -154.8(17) . . . . ?
K2 O83 C85 C86 -31(2) . . . . ?
K2 O83 C85 C87 -146.7(14) . . . . ?
K2 O83 C85 C88 88.2(19) . . . . ?
K2 O104 C109 C110 -31(2) . . . . ?
K2 O104 C109 C111 96.2(17) . . . . ?
K2 O104 C109 C112 -143.2(13) . . . . ?
Si1 O2 C1 C2 -126.4(16) . . . . ?
Si1 O2 C1 C3 -1(2) . . . . ?
Si1 O2 C1 C4 116.3(15) . . . . ?
Si1 O3 C5 C6 -114.0(15) . . . . ?
Si1 O3 C5 C7 126.5(14) . . . . ?
Si1 O3 C5 C8 7(2) . . . . ?
Si1 O4 C9 C10 18(2) . . . . ?
Si1 O4 C9 C11 139.9(14) . . . . ?
Si1 O4 C9 C12 -100.2(15) . . . . ?
Si2 O22 C21 C22 -84(2) . . . . ?
Si2 O22 C21 C23 151.1(14) . . . . ?
Si2 O22 C21 C24 34(2) . . . . ?
Si2 O23 C25 C26 43.4(16) . . . . ?
Si2 O23 C25 C27 162.8(10) . . . . ?
Si2 O23 C25 C28 -77.8(15) . . . . ?
Si2 O24 C29 C30 -37(2) . . . . ?
Si2 O24 C29 C31 -157.9(13) . . . . ?
Si2 O24 C29 C32 84.0(18) . . . . ?
Si3 O42A C41 C42 154.1(19) . . . . ?
Si3 O42A C41 C43 -89(2) . . . . ?
Si3 O42A C41 C44A 30(3) . . . . ?
Si3 O42B C41 C42 -108(4) . . . . ?
Si3 O42B C41 C43 45(5) . . . . ?
Si3 O42B C41 C44B 156(4) . . . . ?
Si3 O43A C45 C46 -52(3) . . . . ?
Si3 O43A C45 C47 81(3) . . . . ?
Si3 O43A C45 C48 -165(2) . . . . ?
Si3 O43B C45 C46 83(4) . . . . ?
Si3 O43B C45 C47 -163(4) . . . . ?
Si3 O43B C45 C48 -51(6) . . . . ?
Si3 O44 C49 C50 7(3) . . . . ?
Si3 O44 C49 C51 -118(2) . . . . ?
Si3 O44 C49 C52 128(2) . . . . ?
Si4 O62 C61 C62 155.5(19) . . . . ?
Si4 O62 C61 C63 44(4) . . . . ?
Si4 O62 C61 C64 -89(3) . . . . ?
Si4 O63 C65 C66 179(3) . . . . ?
Si4 O63 C65 C67 -73(4) . . . . ?
Si4 O63 C65 C68 42(6) . . . . ?
Si4 O64 C69 C70 -127(2) . . . . ?
Si4 O64 C69 C71 117(2) . . . . ?
Si4 O64 C69 C72 -5(4) . . . . ?
Si5 O82 C81 C82 -21(3) . . . . ?
Si5 O82 C81 C83 -149.3(19) . . . . ?
Si5 O82 C81 C84 96(2) . . . . ?
Si5 O83 C85 C86 158.9(15) . . . . ?
Si5 O83 C85 C87 44(3) . . . . ?
Si5 O83 C85 C88 -81(2) . . . . ?
Si5 O84 C89 C90 -110(2) . . . . ?
Si5 O84 C89 C91 9(3) . . . . ?
Si5 O84 C89 C92 139.3(18) . . . . ?
Si6 O102 C101 C102 -31(3) . . . . ?
Si6 O102 C101 C103 94(2) . . . . ?
Si6 O102 C101 C104 -153.5(17) . . . . ?
Si6 O103 C105 C106 35(3) . . . . ?
Si6 O103 C105 C107 -88(2) . . . . ?
Si6 O103 C105 C108 157.8(17) . . . . ?
Si6 O104 C109 C110 147.9(16) . . . . ?
Si6 O104 C109 C111 -85(2) . . . . ?
Si6 O104 C109 C112 35(3) . . . . ?
O1 Si1 O2 C1 73.2(14) . . . . ?
O1 Si1 O3 C5 38.5(15) . . . . ?
O1 Si1 O4 K1 -2.5(5) . . . . ?
O1 Si1 O4 C9 170.2(13) . . . . ?
O2 Si1 O1 K1 117.2(5) . . . . ?
O2 Si1 O3 C5 165.4(13) . . . . ?
O2 Si1 O4 K1 -122.1(5) . . . . ?
O2 Si1 O4 C9 50.6(14) . . . . ?
O3 Si1 O1 K1 -119.2(5) . . . . ?
O3 Si1 O2 C1 -55.0(14) . . . . ?
O3 Si1 O4 K1 122.0(5) . . . . ?
O3 Si1 O4 C9 -65.3(14) . . . . ?
O4 Si1 O1 K1 2.3(5) . . . . ?
O4 Si1 O2 C1 -173.6(13) . . . . ?
O4 Si1 O3 C5 -78.9(14) . . . . ?
O21 Si2 O22 C21 42.3(17) . . . . ?
O21 Si2 O23 K1 -4.3(5) . . . . ?
O21 Si2 O23 C25 167.6(11) . . . . ?
O21 Si2 O24 C29 93.8(13) . . . . ?
O22 Si2 O21 K1 -118.8(5) . . . . ?
O22 Si2 O23 K1 119.4(5) . . . . ?
O22 Si2 O23 C25 -68.7(12) . . . . ?
O22 Si2 O24 C29 -33.1(14) . . . . ?
O23 Si2 O21 K1 3.7(5) . . . . ?
O23 Si2 O22 C21 -75.5(16) . . . . ?
O23 Si2 O24 C29 -152.6(13) . . . . ?
O24 Si2 O21 K1 118.4(5) . . . . ?
O24 Si2 O22 C21 169.6(15) . . . . ?
O24 Si2 O23 K1 -125.3(5) . . . . ?
O24 Si2 O23 C25 46.6(12) . . . . ?
O41 Si3 O42A C41 43(2) . . . . ?
O41 Si3 O42B C41 -88(4) . . . . ?
O41 Si3 O43A C45 80(2) . . . . ?
O41 Si3 O43B C45 -70(5) . . . . ?
O41 Si3 O44 K1 -16.1(8) . . . . ?
O41 Si3 O44 C49 -179(2) . . . . ?
O42A Si3 O41 K1 -118.0(9) . . . . ?
O42A Si3 O43A C45 -52(3) . . . . ?
O42A Si3 O44 K1 117.9(8) . . . . ?
O42A Si3 O44 C49 -45(2) . . . . ?
O42B Si3 O41 K1 -80.4(15) . . . . ?
O42B Si3 O43B C45 178(4) . . . . ?
O42B Si3 O44 K1 86.5(13) . . . . ?
O42B Si3 O44 C49 -77(2) . . . . ?
O43A Si3 O41 K1 117.1(10) . . . . ?
O43A Si3 O42A C41 172(2) . . . . ?
O43A Si3 O44 K1 -132.0(9) . . . . ?
O43A Si3 O44 C49 65(2) . . . . ?
O43B Si3 O41 K1 167(3) . . . . ?
O43B Si3 O42B C41 38(5) . . . . ?
O43B Si3 O44 K1 -167(2) . . . . ?
O43B Si3 O44 C49 30(3) . . . . ?
O44 Si3 O41 K1 14.3(7) . . . . ?
O44 Si3 O42A C41 -84(2) . . . . ?
O44 Si3 O42B C41 166(4) . . . . ?
O44 Si3 O43A C45 -171(2) . . . . ?
O44 Si3 O43B C45 77(5) . . . . ?
O61 Si4 O62 C61 -56(3) . . . . ?
O61 Si4 O63 C65 -52(4) . . . . ?
O61 Si4 O64 K2 -21.7(8) . . . . ?
O61 Si4 O64 C69 -176(2) . . . . ?
O62 Si4 O61 K2 159.2(9) . . . . ?
O62 Si4 O63 C65 70(4) . . . . ?
O62 Si4 O64 K2 -158.2(9) . . . . ?
O62 Si4 O64 C69 48(3) . . . . ?
O63 Si4 O61 K2 -90.7(10) . . . . ?
O63 Si4 O62 C61 -175(2) . . . . ?
O63 Si4 O64 K2 96.2(9) . . . . ?
O63 Si4 O64 C69 -58(2) . . . . ?
O64 Si4 O61 K2 19.6(8) . . . . ?
O64 Si4 O62 C61 77(2) . . . . ?
O64 Si4 O63 C65 -165(4) . . . . ?
O81 Si5 O82 C81 82(2) . . . . ?
O81 Si5 O83 K2 -6.4(7) . . . . ?
O81 Si5 O83 C85 164.9(17) . . . . ?
O81 Si5 O84 C89 40(2) . . . . ?
O82 Si5 O81 U2 -4(2) . . . . ?
O82 Si5 O81 K2 120.9(6) . . . . ?
O82 Si5 O83 K2 -126.9(7) . . . . ?
O82 Si5 O83 C85 44.4(19) . . . . ?
O82 Si5 O84 C89 168.4(17) . . . . ?
O83 Si5 O81 U2 -119(2) . . . . ?
O83 Si5 O81 K2 5.9(6) . . . . ?
O83 Si5 O82 C81 -164.8(19) . . . . ?
O83 Si5 O84 C89 -75.4(19) . . . . ?
O84 Si5 O81 U2 120(2) . . . . ?
O84 Si5 O81 K2 -114.5(6) . . . . ?
O84 Si5 O82 C81 -46(2) . . . . ?
O84 Si5 O83 K2 116.2(7) . . . . ?
O84 Si5 O83 C85 -72.5(19) . . . . ?
O101 Si6 O102 C101 89.0(19) . . . . ?
O101 Si6 O103 C105 45(2) . . . . ?
O101 Si6 O104 K2 -9.3(7) . . . . ?
O101 Si6 O104 C109 171.9(18) . . . . ?
O102 Si6 O101 K2 119.5(6) . . . . ?
O102 Si6 O103 C105 168.0(19) . . . . ?
O102 Si6 O104 K2 -126.4(7) . . . . ?
O102 Si6 O104 C109 55(2) . . . . ?
O103 Si6 O101 K2 -121.6(7) . . . . ?
O103 Si6 O102 C101 -37(2) . . . . ?
O103 Si6 O104 K2 120.5(7) . . . . ?
O103 Si6 O104 C109 -58(2) . . . . ?
O104 Si6 O101 K2 8.2(6) . . . . ?
O104 Si6 O102 C101 -157.9(18) . . . . ?
O104 Si6 O103 C105 -80(2) . . . . ?

loop_
_exptl_oxdiff_crystal_face_indexfrac_h
_exptl_oxdiff_crystal_face_indexfrac_k
_exptl_oxdiff_crystal_face_indexfrac_l
_exptl_oxdiff_crystal_face_x
_exptl_oxdiff_crystal_face_y
_exptl_oxdiff_crystal_face_z
-0.0008 -0.0003 1.0002 -0.0650 -0.0016 0.0253
0.0008 0.0003 -1.0002 0.0650 0.0016 -0.0253
0.0002 1.0003 0.0002 -0.0069 -0.0815 -0.0228
-0.0002 -1.0003 -0.0002 0.0069 0.0815 0.0228
1.0001 0.0003 -0.0009 -0.0443 0.0307 -0.0970
-2.0014 -2.0014 1.0016 0.0374 0.1000 0.2648
-2.0005 1.9997 1.0025 0.0098 -0.2260 0.1737
2.0005 -1.9997 -1.0025 -0.0098 0.2260 -0.1737

loop_
_smtbx_masks_void_nr
_smtbx_masks_void_average_x
_smtbx_masks_void_average_y
_smtbx_masks_void_average_z
_smtbx_masks_void_volume
_smtbx_masks_void_count_electrons
_smtbx_masks_void_content
1 0.313 -0.029 0.241 330.8 52.6 ?
2 -0.313 0.471 0.759 330.8 51.6 ?
